data_7707620
loop_
_publ_author_name
'Horii, Yoji'
'Damjanovi\'c, Marko'
'Katoh, Keiichi'
'Yamashita, Masahiro'

_publ_section_title
;
 Structural, magnetic and theoretical analyses of anionic and cationic
 phthalocyaninato-terbium(III) double-decker complexes: magnetic
 relaxation <i>via</i> higher ligand-field sublevels enhanced by
 oxidation.
;
_journal_issue 28
_journal_name_full 'Dalton transactions (Cambridge, England : 2003)'
_journal_page_first 9719
_journal_page_last 9724
_journal_paper_doi 10.1039/d1dt00775k
_journal_volume 50
_journal_year 2021
_chemical_formula_sum 'C146 H200 N17 O17 S Tb'
_chemical_formula_weight 2656.20
_space_group_crystal_system monoclinic
_space_group_IT_number 14
_space_group_name_Hall '-P 2ybc'
_space_group_name_H-M_alt 'P 1 21/c 1'
_atom_sites_solution_hydrogens geom
_audit_creation_method SHELXL-2018/3
_audit_update_record
;
2021-05-24 deposited with the CCDC.	2021-06-09 downloaded from the CCDC.
;
_cell_angle_alpha 90
_cell_angle_beta 102.336(7)
_cell_angle_gamma 90
_cell_formula_units_Z 4
_cell_length_a 20.1606(4)
_cell_length_b 30.2161(6)
_cell_length_c 23.2154(16)
_cell_measurement_reflns_used 222609
_cell_measurement_temperature 120
_cell_measurement_theta_max 55.07
_cell_measurement_theta_min 6.03
_cell_volume 13815.7(11)
_computing_molecular_graphics 'Yadokari-XG 2009 (Wakita Nemoto et al., 2009)'
_computing_publication_material 'Yadokari-XG 2009 (Wakita,Nemoto et al., 2009)'
_computing_structure_refinement 'SHELXL-2018/3 (Sheldrick, 2018)'
_diffrn_ambient_temperature 120
_diffrn_measured_fraction_theta_full 0.998
_diffrn_measured_fraction_theta_max 0.998
_diffrn_measurement_device_type 'RAPID 191R/FR-E'
_diffrn_radiation_type MoK\a
_diffrn_radiation_wavelength 0.71075
_diffrn_reflns_av_R_equivalents 0.1428
_diffrn_reflns_av_unetI/netI 0.0973
_diffrn_reflns_Laue_measured_fraction_full 0.998
_diffrn_reflns_Laue_measured_fraction_max 0.998
_diffrn_reflns_number 31630
_diffrn_reflns_point_group_measured_fraction_full 0.998
_diffrn_reflns_point_group_measured_fraction_max 0.998
_diffrn_reflns_theta_full 25.242
_diffrn_reflns_theta_max 27.485
_diffrn_reflns_theta_min 3.013
_exptl_absorpt_coefficient_mu 0.597
_exptl_absorpt_correction_T_max 1.0000
_exptl_absorpt_correction_T_min 0.7416
_exptl_absorpt_correction_type multi-scan
_exptl_crystal_colour red
_exptl_crystal_density_diffrn 1.277
_exptl_crystal_description block
_exptl_crystal_F_000 5648
_exptl_crystal_size_max 0.23
_exptl_crystal_size_mid 0.17
_exptl_crystal_size_min 0.13
_refine_diff_density_max 4.959
_refine_diff_density_min -1.639
_refine_diff_density_rms 0.123
_refine_ls_extinction_method none
_refine_ls_goodness_of_fit_ref 1.078
_refine_ls_matrix_type full
_refine_ls_number_parameters 1660
_refine_ls_number_reflns 31630
_refine_ls_number_restraints 32
_refine_ls_restrained_S_all 1.080
_refine_ls_R_factor_all 0.1353
_refine_ls_R_factor_gt 0.0829
_refine_ls_shift/su_max 0.003
_refine_ls_shift/su_mean 0.000
_refine_ls_structure_factor_coef Fsqd
_refine_ls_weighting_details 'w=1/[\s^2^(Fo^2^)+(0.0887P)^2^+37.6262P] where P=(Fo^2^+2Fc^2^)/3'
_refine_ls_weighting_scheme calc
_refine_ls_wR_factor_gt 0.1877
_refine_ls_wR_factor_ref 0.2092
_reflns_Friedel_coverage 0.000
_reflns_number_gt 20960
_reflns_number_total 31630
_reflns_threshold_expression 'I > 2\s(I)'
_cod_data_source_file d1dt00775k2.cif
_cod_data_source_block 2c-1
_cod_depositor_comments 'Adding full bibliography for 7707620--7707622.cif.'
_cod_original_sg_symbol_H-M 'P 21/c'
_cod_database_code 7707620
_shelx_shelxl_version_number 2018/3
_shelx_space_group_comment
;
The symmetry employed for this shelxl refinement is uniquely defined
by the following loop, which should always be used as a source of
symmetry information in preference to the above space-group names.
They are only intended as comments.
;

loop_
_space_group_symop_operation_xyz
'x, y, z'
'-x, y+1/2, -z+1/2'
'-x, -y, -z'
'x, -y-1/2, z-1/2'

loop_
_atom_site_label
_atom_site_type_symbol
_atom_site_fract_x
_atom_site_fract_y
_atom_site_fract_z
_atom_site_U_iso_or_equiv
_atom_site_adp_type
_atom_site_occupancy
_atom_site_site_symmetry_order
_atom_site_calc_flag
_atom_site_refinement_flags_posn
_atom_site_refinement_flags_adp
_atom_site_refinement_flags_occupancy
_atom_site_disorder_assembly
_atom_site_disorder_group
Tb1 Tb 0.27238(2) 0.74877(2) 0.31533(2) 0.01815(8) Uani 1 1 d . . . . .
S1 S 0.18178(11) 0.95387(7) 0.56408(9) 0.0556(5) Uani 1 1 d . . . . .
O1 O 0.50076(19) 0.94501(13) 0.22073(19) 0.0300(9) Uani 1 1 d . . . . .
N1 N 0.1951(2) 0.73466(15) 0.38175(19) 0.0193(9) Uani 1 1 d . . . . .
O2 O 0.00751(19) 0.54847(13) 0.2691(2) 0.0307(10) Uani 1 1 d . . . . .
O3 O -0.05881(19) 0.90254(13) 0.15687(19) 0.0304(10) Uani 1 1 d . . . . .
O4 O -0.12060(19) 0.83109(13) 0.1764(2) 0.0335(10) Uani 1 1 d . . . . .
N2 N 0.3827(2) 0.76588(15) 0.3763(2) 0.0215(10) Uani 1 1 d . . . . .
N3 N 0.1504(2) 0.80766(15) 0.3931(2) 0.0207(10) Uani 1 1 d . . . . .
O5 O 0.3284(2) 0.49136(12) 0.41654(19) 0.0292(9) Uani 1 1 d . . . . .
N4 N 0.2941(2) 0.63878(15) 0.2438(2) 0.0230(10) Uani 1 1 d . . . . .
N5 N 0.3041(2) 0.80303(14) 0.24815(19) 0.0185(9) Uani 1 1 d . . . . .
N6 N 0.3755(2) 0.84635(14) 0.37829(19) 0.0200(10) Uani 1 1 d . . . . .
O6 O 0.45003(19) 0.51107(12) 0.42399(18) 0.0269(9) Uani 1 1 d . . . . .
O7 O 0.5159(2) 0.58491(13) 0.1590(2) 0.0329(10) Uani 1 1 d . . . . .
N7 N 0.2095(2) 0.85486(14) 0.23577(19) 0.0196(10) Uani 1 1 d . . . . .
O8 O 0.2623(2) 1.00861(13) 0.4183(2) 0.0363(11) Uani 1 1 d . . . . .
N8 N 0.2652(2) 0.81433(14) 0.37624(19) 0.0208(10) Uani 1 1 d . . . . .
N9 N 0.2070(2) 0.69150(14) 0.2561(2) 0.0206(10) Uani 1 1 d . . . . .
N10 N 0.4343(2) 0.69251(15) 0.3846(2) 0.0208(10) Uani 1 1 d . . . . .
O9 O -0.0544(2) 0.64613(13) 0.4214(2) 0.0351(10) Uani 1 1 d . . . . .
O10 O 0.5815(2) 0.65759(14) 0.1590(2) 0.0408(11) Uani 1 1 d . . . . .
N11 N 0.1709(2) 0.78113(14) 0.25472(19) 0.0198(9) Uani 1 1 d . . . . .
O11 O 0.1125(2) 0.50460(13) 0.2566(2) 0.0338(10) Uani 1 1 d . . . . .
O12 O -0.0794(2) 0.73125(15) 0.4387(2) 0.0433(12) Uani 1 1 d . . . . .
N12 N 0.3132(2) 0.68675(15) 0.38007(19) 0.0206(10) Uani 1 1 d . . . . .
N13 N 0.2059(2) 0.65429(14) 0.3907(2) 0.0207(10) Uani 1 1 d . . . . .
O13 O 0.1436(2) 0.98561(13) 0.42621(19) 0.0309(10) Uani 1 1 d . . . . .
O14 O 0.3922(2) 0.98925(13) 0.2199(2) 0.0447(13) Uani 1 1 d . . . . .
O15 O 0.6701(2) 0.77181(15) 0.3518(2) 0.0460(13) Uani 1 1 d . . . . .
N14 N 0.4137(2) 0.77480(14) 0.2381(2) 0.0200(10) Uani 1 1 d . . . . .
N15 N 0.0934(2) 0.71924(15) 0.2514(2) 0.0230(10) Uani 1 1 d . . . . .
N16 N 0.3409(2) 0.71352(15) 0.25252(19) 0.0209(10) Uani 1 1 d . . . . .
O16 O 0.6361(2) 0.85704(16) 0.3546(2) 0.0469(13) Uani 1 1 d . . . . .
C1 C 0.1475(3) 0.76385(18) 0.3915(2) 0.0209(11) Uani 1 1 d . . . . .
C2 C 0.4360(3) 0.73654(18) 0.3790(2) 0.0221(12) Uani 1 1 d . . . . .
N17 N 0.3065(3) 0.76556(17) 0.0607(2) 0.0322(12) Uani 1 1 d . . . . .
C3 C 0.3858(3) 0.85366(18) 0.2358(2) 0.0205(11) Uani 1 1 d . . . . .
C4 C 0.1400(3) 0.68731(17) 0.2556(2) 0.0210(11) Uani 1 1 d . . . . .
C5 C 0.2053(3) 0.82977(17) 0.3868(2) 0.0224(12) Uani 1 1 d . . . . .
C6 C 0.2106(3) 0.87799(18) 0.3950(2) 0.0222(12) Uani 1 1 d . . . . .
C7 C 0.1040(3) 0.69547(18) 0.4008(2) 0.0232(12) Uani 1 1 d . . . . .
C8 C 0.1623(3) 0.82512(18) 0.2388(2) 0.0209(11) Uani 1 1 d . . . . .
C9 C 0.1214(3) 0.64015(18) 0.2558(2) 0.0227(12) Uani 1 1 d . . . . .
C10 C 0.2711(3) 0.65216(18) 0.3882(2) 0.0228(12) Uani 1 1 d . . . . .
C11 C 0.4972(3) 0.76095(18) 0.3766(3) 0.0252(12) Uani 1 1 d . . . . .
C12 C 0.3099(3) 0.61125(18) 0.3961(2) 0.0213(11) Uani 1 1 d . . . . .
C13 C 0.4086(3) 0.80782(18) 0.3768(2) 0.0205(11) Uani 1 1 d . . . . .
C14 C 0.1724(3) 0.69258(17) 0.3895(2) 0.0195(11) Uani 1 1 d . . . . .
C15 C 0.3262(3) 0.87688(18) 0.2340(2) 0.0220(12) Uani 1 1 d . . . . .
C16 C 0.3699(3) 0.80725(17) 0.2427(2) 0.0189(11) Uani 1 1 d . . . . .
C17 C 0.0559(3) 0.66347(19) 0.4076(3) 0.0269(13) Uani 1 1 d . . . . .
H17 H 0.064814 0.633516 0.403982 0.032 Uiso 1 1 calc R U . . .
C18 C 0.3418(3) 0.66896(18) 0.2408(2) 0.0228(12) Uani 1 1 d . . . . .
C19 C 0.1794(3) 0.61692(19) 0.2521(2) 0.0241(12) Uani 1 1 d . . . . .
C20 C 0.4035(3) 0.65809(18) 0.2216(2) 0.0223(12) Uani 1 1 d . . . . .
C21 C 0.3767(3) 0.62222(18) 0.3968(2) 0.0207(11) Uani 1 1 d . . . . .
C22 C 0.4800(3) 0.80561(18) 0.3762(2) 0.0230(12) Uani 1 1 d . . . . .
C23 C 0.3100(3) 0.84840(17) 0.3802(2) 0.0205(11) Uani 1 1 d . . . . .
C24 C 0.0889(3) 0.83428(18) 0.2215(2) 0.0219(12) Uani 1 1 d . . . . .
C25 C 0.2751(3) 0.84483(17) 0.2405(2) 0.0210(11) Uani 1 1 d . . . . .
C26 C 0.3778(3) 0.67030(18) 0.3865(2) 0.0208(11) Uani 1 1 d . . . . .
C27 C -0.0041(3) 0.6771(2) 0.4195(3) 0.0307(14) Uani 1 1 d . . . . .
C28 C 0.4460(3) 0.92009(19) 0.2262(3) 0.0251(12) Uani 1 1 d . . . . .
C29 C 0.0884(3) 0.73981(18) 0.4034(3) 0.0244(12) Uani 1 1 d . . . . .
C30 C 0.4385(3) 0.69773(19) 0.2197(3) 0.0258(12) Uani 1 1 d . . . . .
C31 C 0.2322(3) 0.64946(18) 0.2513(2) 0.0220(12) Uani 1 1 d . . . . .
C32 C 0.3970(3) 0.73246(19) 0.2391(2) 0.0218(12) Uani 1 1 d . . . . .
C33 C 0.1088(3) 0.76213(18) 0.2466(2) 0.0205(11) Uani 1 1 d . . . . .
C34 C 0.4465(3) 0.87434(18) 0.2318(2) 0.0230(12) Uani 1 1 d . . . . .
H34 H 0.485879 0.858081 0.232797 0.028 Uiso 1 1 calc R U . . .
C35 C 0.2757(3) 0.88971(18) 0.3905(2) 0.0218(11) Uani 1 1 d . . . . .
C36 C 0.2366(3) 0.83347(19) 0.0779(3) 0.0282(13) Uani 1 1 d . . . . .
H36 H 0.276006 0.851671 0.093414 0.034 Uiso 1 1 calc R U . . .
H36A H 0.223963 0.818080 0.110611 0.034 Uiso 1 1 calc R U . . .
C37 C 0.4982(3) 0.70018(19) 0.1992(3) 0.0293(13) Uani 1 1 d . . . . .
H37 H 0.521024 0.726845 0.198473 0.035 Uiso 1 1 calc R U . . .
C38 C 0.1638(3) 0.90808(18) 0.4075(3) 0.0247(12) Uani 1 1 d . . . . .
H38 H 0.120643 0.899212 0.410952 0.030 Uiso 1 1 calc R U . . .
C39 C -0.0139(3) 0.79192(18) 0.2126(3) 0.0263(12) Uani 1 1 d . . . . .
H39 H -0.035684 0.765484 0.217529 0.032 Uiso 1 1 calc R U . . .
C40 C 0.4268(3) 0.58971(18) 0.4057(2) 0.0221(11) Uani 1 1 d . . . . .
H40 H 0.471851 0.596842 0.406309 0.027 Uiso 1 1 calc R U . . .
C41 C 0.0528(3) 0.87189(18) 0.1987(2) 0.0225(12) Uani 1 1 d . . . . .
H41 H 0.075146 0.898260 0.194661 0.027 Uiso 1 1 calc R U . . .
C42 C 0.0558(3) 0.79490(17) 0.2271(2) 0.0224(12) Uani 1 1 d . . . . .
C43 C -0.0168(3) 0.86907(18) 0.1824(3) 0.0268(13) Uani 1 1 d . . . . .
C44 C 0.0620(3) 0.57403(19) 0.2625(3) 0.0255(12) Uani 1 1 d . . . . .
C45 C 0.0280(3) 0.75451(19) 0.4159(3) 0.0312(13) Uani 1 1 d . . . . .
H45 H 0.018876 0.784550 0.418111 0.037 Uiso 1 1 calc R U . . .
C46 C 0.1206(3) 0.54954(19) 0.2567(3) 0.0280(13) Uani 1 1 d . . . . .
C47 C 0.4279(3) 0.61862(19) 0.2019(3) 0.0286(13) Uani 1 1 d . . . . .
H47 H 0.405169 0.591963 0.203126 0.034 Uiso 1 1 calc R U . . .
C48 C 0.6076(3) 0.7799(2) 0.3634(3) 0.0351(15) Uani 1 1 d . . . . .
C49 C -0.0253(3) 0.94190(19) 0.1420(3) 0.0321(14) Uani 1 1 d . . . . .
H49 H 0.005883 0.934313 0.117057 0.038 Uiso 1 1 calc R U . . .
H49A H 0.000228 0.955787 0.177581 0.038 Uiso 1 1 calc R U . . .
C50 C 0.3253(3) 0.92299(18) 0.2282(3) 0.0259(12) Uani 1 1 d . . . . .
H50 H 0.285498 0.938966 0.226459 0.031 Uiso 1 1 calc R U . . .
C51 C 0.3849(3) 0.94399(19) 0.2251(3) 0.0290(13) Uani 1 1 d . . . . .
C52 C 0.3388(3) 0.53555(18) 0.4113(2) 0.0244(12) Uani 1 1 d . . . . .
C53 C 0.1794(3) 0.57063(18) 0.2521(3) 0.0253(12) Uani 1 1 d . . . . .
H53 H 0.217934 0.554703 0.249064 0.030 Uiso 1 1 calc R U . . .
C54 C 0.2970(3) 0.93357(18) 0.3981(3) 0.0257(13) Uani 1 1 d . . . . .
H54 H 0.340810 0.941901 0.395837 0.031 Uiso 1 1 calc R U . . .
C55 C 0.0614(3) 0.61956(18) 0.2603(3) 0.0258(12) Uani 1 1 d . . . . .
H55 H 0.022566 0.635707 0.261830 0.031 Uiso 1 1 calc R U . . .
C56 C 0.5907(3) 0.8256(2) 0.3645(3) 0.0319(14) Uani 1 1 d . . . . .
C57 C 0.2499(3) 0.96452(18) 0.4094(3) 0.0253(12) Uani 1 1 d . . . . .
C58 C 0.5274(3) 0.83827(19) 0.3715(3) 0.0279(13) Uani 1 1 d . . . . .
H58 H 0.516456 0.868074 0.373155 0.033 Uiso 1 1 calc R U . . .
C59 C 0.1778(3) 0.8628(2) 0.0470(3) 0.0341(14) Uani 1 1 d . . . . .
H59 H 0.190251 0.877713 0.013894 0.041 Uiso 1 1 calc R U . . .
H59A H 0.138292 0.844531 0.031948 0.041 Uiso 1 1 calc R U . . .
C60 C 0.2892(3) 0.56815(18) 0.4031(3) 0.0249(12) Uani 1 1 d . . . . .
H60 H 0.244047 0.561413 0.402310 0.030 Uiso 1 1 calc R U . . .
C61 C 0.5227(3) 0.6606(2) 0.1796(3) 0.0330(14) Uani 1 1 d . . . . .
C62 C -0.0184(3) 0.7227(2) 0.4251(3) 0.0326(14) Uani 1 1 d . . . . .
C63 C -0.0512(3) 0.82929(19) 0.1905(3) 0.0279(13) Uani 1 1 d . . . . .
C64 C 0.5614(3) 0.7469(2) 0.3706(3) 0.0300(13) Uani 1 1 d . . . . .
H64 H 0.572863 0.717109 0.371464 0.036 Uiso 1 1 calc R U . . .
C65 C 0.4079(3) 0.54659(18) 0.4138(2) 0.0224(12) Uani 1 1 d . . . . .
C66 C 0.5633(3) 0.9218(2) 0.2216(3) 0.0325(14) Uani 1 1 d . . . . .
H66 H 0.554385 0.895439 0.197425 0.039 Uiso 1 1 calc R U . . .
H66A H 0.583570 0.912867 0.261647 0.039 Uiso 1 1 calc R U . . .
C67 C 0.5529(3) 0.47229(18) 0.4305(3) 0.0255(12) Uani 1 1 d . . . . .
H67 H 0.532771 0.455004 0.395939 0.031 Uiso 1 1 calc R U . . .
H67A H 0.543081 0.457446 0.464717 0.031 Uiso 1 1 calc R U . . .
C68 C 0.3740(3) 0.7873(2) 0.0889(3) 0.0342(14) Uani 1 1 d . . . . .
H68 H 0.365275 0.809110 0.117083 0.041 Uiso 1 1 calc R U . . .
H68A H 0.403098 0.764820 0.111013 0.041 Uiso 1 1 calc R U . . .
C69 C 0.4132(3) 0.8099(2) 0.0484(3) 0.0369(15) Uani 1 1 d . . . . .
H69 H 0.427453 0.788079 0.022847 0.044 Uiso 1 1 calc R U . . .
H69A H 0.384191 0.831216 0.023778 0.044 Uiso 1 1 calc R U . . .
C70 C 0.2631(3) 0.42665(18) 0.4181(3) 0.0304(14) Uani 1 1 d . . . . .
H70 H 0.217031 0.415486 0.412564 0.036 Uiso 1 1 calc R U . . .
H70A H 0.282606 0.414734 0.386683 0.036 Uiso 1 1 calc R U . . .
C71 C -0.0791(3) 0.97309(18) 0.1101(3) 0.0279(13) Uani 1 1 d . . . . .
H71 H -0.105559 0.984191 0.137295 0.033 Uiso 1 1 calc R U . . .
H71A H -0.109461 0.957299 0.078790 0.033 Uiso 1 1 calc R U . . .
C72 C -0.0542(3) 0.57105(19) 0.2699(3) 0.0303(14) Uani 1 1 d . . . . .
H72 H -0.069429 0.587314 0.233477 0.036 Uiso 1 1 calc R U . . .
H72A H -0.047554 0.591820 0.302519 0.036 Uiso 1 1 calc R U . . .
C73 C 0.1838(3) 0.95162(19) 0.4145(3) 0.0266(13) Uani 1 1 d . . . . .
C74 C -0.1547(3) 0.7917(2) 0.1896(3) 0.0336(14) Uani 1 1 d . . . . .
H74 H -0.139597 0.784259 0.230952 0.040 Uiso 1 1 calc R U . . .
H74A H -0.143591 0.767105 0.166379 0.040 Uiso 1 1 calc R U . . .
C75 C 0.3734(4) 0.7009(2) 0.0234(3) 0.0455(18) Uani 1 1 d . . . . .
H75 H 0.395817 0.699114 -0.009605 0.055 Uiso 1 1 calc R U . . .
H75A H 0.406710 0.711185 0.057250 0.055 Uiso 1 1 calc R U . . .
C76 C 0.0364(4) 1.0530(2) 0.3913(3) 0.0422(17) Uani 1 1 d . . . . .
H76 H 0.016127 1.041259 0.352647 0.051 Uiso 1 1 calc R U . . .
H76A H 0.082543 1.061960 0.390802 0.051 Uiso 1 1 calc R U . . .
C77 C -0.1062(3) 0.53628(19) 0.2770(3) 0.0305(13) Uani 1 1 d . . . . .
H77 H -0.149185 0.550786 0.276573 0.037 Uiso 1 1 calc R U . . .
H77A H -0.091623 0.522077 0.315043 0.037 Uiso 1 1 calc R U . . .
C78 C 0.1631(3) 0.47872(19) 0.2371(3) 0.0311(14) Uani 1 1 d . . . . .
H78 H 0.205231 0.479152 0.266547 0.037 Uiso 1 1 calc R U . . .
H78A H 0.171835 0.490774 0.200650 0.037 Uiso 1 1 calc R U . . .
C79 C 0.2540(3) 0.8000(2) 0.0343(3) 0.0327(14) Uani 1 1 d . . . . .
H79 H 0.212609 0.784789 0.015468 0.039 Uiso 1 1 calc R U . . .
H79A H 0.270402 0.815898 0.003883 0.039 Uiso 1 1 calc R U . . .
C80 C -0.0470(3) 1.0117(2) 0.0841(3) 0.0319(14) Uani 1 1 d . . . . .
H80 H -0.015265 1.026537 0.115354 0.038 Uiso 1 1 calc R U . . .
H80A H -0.021668 1.000386 0.056096 0.038 Uiso 1 1 calc R U . . .
C81 C 0.2603(3) 0.47661(19) 0.4125(3) 0.0311(14) Uani 1 1 d . . . . .
H81 H 0.231998 0.485191 0.374886 0.037 Uiso 1 1 calc R U . . .
H81A H 0.241530 0.489505 0.443799 0.037 Uiso 1 1 calc R U . . .
C82 C 0.3158(4) 0.7364(2) 0.0085(3) 0.0395(16) Uani 1 1 d . . . . .
H82 H 0.325253 0.755457 -0.022397 0.047 Uiso 1 1 calc R U . . .
H82A H 0.273262 0.721292 -0.007184 0.047 Uiso 1 1 calc R U . . .
C83 C 0.7536(3) 0.7281(2) 0.3207(4) 0.0425(17) Uani 1 1 d . . . . .
H83 H 0.787057 0.745464 0.347645 0.051 Uiso 1 1 calc R U . . .
H83A H 0.744822 0.742844 0.282674 0.051 Uiso 1 1 calc R U . . .
C84 C 0.5209(3) 0.51735(18) 0.4253(3) 0.0262(13) Uani 1 1 d . . . . .
H84 H 0.541574 0.535592 0.458682 0.031 Uiso 1 1 calc R U . . .
H84A H 0.526888 0.531824 0.389441 0.031 Uiso 1 1 calc R U . . .
C85 C 0.1369(3) 0.4319(2) 0.2273(3) 0.0339(14) Uani 1 1 d . . . . .
H85 H 0.129559 0.420203 0.264366 0.041 Uiso 1 1 calc R U . . .
H85A H 0.171283 0.413763 0.215284 0.041 Uiso 1 1 calc R U . . .
C86 C 0.6287(3) 0.47378(19) 0.4360(3) 0.0313(14) Uani 1 1 d . . . . .
H86 H 0.649200 0.490569 0.470903 0.038 Uiso 1 1 calc R U . . .
H86A H 0.638840 0.488855 0.402010 0.038 Uiso 1 1 calc R U . . .
C87 C 0.1602(3) 0.8971(2) 0.0898(3) 0.0423(17) Uani 1 1 d . . . . .
H87 H 0.153031 0.882547 0.124663 0.064 Uiso 1 1 calc R U . . .
H87A H 0.119611 0.912590 0.071270 0.064 Uiso 1 1 calc R U . . .
H87B H 0.196907 0.917852 0.100202 0.064 Uiso 1 1 calc R U . . .
C88 C 0.4800(3) 0.5446(2) 0.1554(3) 0.0357(15) Uani 1 1 d . . . . .
H88 H 0.433381 0.548788 0.134456 0.043 Uiso 1 1 calc R U . . .
H88A H 0.479818 0.533533 0.194608 0.043 Uiso 1 1 calc R U . . .
C89 C 0.3033(4) 0.4096(2) 0.4761(3) 0.0372(15) Uani 1 1 d . . . . .
H89 H 0.285901 0.423046 0.507822 0.045 Uiso 1 1 calc R U . . .
H89A H 0.350211 0.418850 0.480463 0.045 Uiso 1 1 calc R U . . .
C90 C 0.6595(3) 0.4275(2) 0.4403(3) 0.0411(17) Uani 1 1 d . . . . .
H90 H 0.648517 0.412260 0.473296 0.062 Uiso 1 1 calc R U . . .
H90A H 0.707921 0.429762 0.445571 0.062 Uiso 1 1 calc R U . . .
H90B H 0.641438 0.411480 0.404730 0.062 Uiso 1 1 calc R U . . .
C91 C -0.2300(3) 0.7993(2) 0.1755(3) 0.0358(15) Uani 1 1 d . . . . .
H91 H -0.243304 0.810351 0.135484 0.043 Uiso 1 1 calc R U . . .
H91A H -0.252695 0.771141 0.177118 0.043 Uiso 1 1 calc R U . . .
C92 C 0.0380(3) 1.0178(2) 0.4365(3) 0.0357(15) Uani 1 1 d . . . . .
H92 H -0.008282 1.010653 0.438725 0.043 Uiso 1 1 calc R U . . .
H92A H 0.060708 1.029329 0.474604 0.043 Uiso 1 1 calc R U . . .
C93 C 0.0738(3) 0.9754(2) 0.4243(3) 0.0339(14) Uani 1 1 d . . . . .
H93 H 0.070456 0.953207 0.453786 0.041 Uiso 1 1 calc R U . . .
H93A H 0.052604 0.963724 0.385846 0.041 Uiso 1 1 calc R U . . .
C94 C 0.6887(3) 0.7267(2) 0.3433(3) 0.0375(16) Uani 1 1 d . . . . .
H94 H 0.653099 0.712089 0.314925 0.045 Uiso 1 1 calc R U . . .
H94A H 0.695732 0.710543 0.380210 0.045 Uiso 1 1 calc R U . . .
C95 C 0.4872(3) 0.6207(2) 0.1804(3) 0.0297(13) Uani 1 1 d . . . . .
C96 C -0.1702(3) 0.4676(2) 0.2388(3) 0.0353(15) Uani 1 1 d . . . . .
H96 H -0.158820 0.456861 0.278632 0.053 Uiso 1 1 calc R U . . .
H96A H -0.171489 0.443282 0.212000 0.053 Uiso 1 1 calc R U . . .
H96B H -0.213919 0.481649 0.231886 0.053 Uiso 1 1 calc R U . . .
C97 C 0.6116(3) 0.9520(2) 0.1982(3) 0.0320(14) Uani 1 1 d . . . . .
H97 H 0.594364 0.955956 0.156170 0.038 Uiso 1 1 calc R U . . .
H97A H 0.655199 0.937247 0.203216 0.038 Uiso 1 1 calc R U . . .
C98 C -0.1168(3) 0.50102(19) 0.2292(3) 0.0298(13) Uani 1 1 d . . . . .
H98 H -0.074300 0.485859 0.229758 0.036 Uiso 1 1 calc R U . . .
H98A H -0.131441 0.514881 0.190888 0.036 Uiso 1 1 calc R U . . .
C99 C 0.6233(3) 0.9981(2) 0.2268(3) 0.0407(16) Uani 1 1 d . . . . .
H99 H 0.650758 1.015535 0.205734 0.049 Uiso 1 1 calc R U . . .
H99A H 0.579859 1.012827 0.223011 0.049 Uiso 1 1 calc R U . . .
O17 O 0.1603(4) 0.9872(2) 0.5993(3) 0.089(2) Uani 1 1 d . . . . .
C100 C 0.3325(3) 1.01552(19) 0.2160(3) 0.0380(16) Uani 1 1 d . . . . .
H100 H 0.313549 1.010656 0.250513 0.046 Uiso 1 1 calc R U . . .
H101 H 0.298708 1.006929 0.181425 0.046 Uiso 1 1 calc R U . . .
C101 C 0.3259(3) 1.0749(2) 0.4220(4) 0.0451(18) Uani 1 1 d . . . . .
H102 H 0.328172 1.079212 0.463816 0.054 Uiso 1 1 calc R U . . .
H103 H 0.366650 1.087694 0.413003 0.054 Uiso 1 1 calc R U . . .
C102 C 0.6173(3) 0.6973(2) 0.1515(4) 0.0465(19) Uani 1 1 d . . . . .
H104 H 0.663183 0.689639 0.148634 0.056 Uiso 1 1 calc R U . . .
H105 H 0.620252 0.715684 0.186212 0.056 Uiso 1 1 calc R U . . .
C103 C -0.0041(4) 1.0935(2) 0.4038(4) 0.0507(19) Uani 1 1 d . . . . .
H106 H -0.050296 1.085035 0.402399 0.076 Uiso 1 1 calc R U . . .
H107 H -0.002956 1.115856 0.374608 0.076 Uiso 1 1 calc R U . . .
H108 H 0.015593 1.105009 0.442182 0.076 Uiso 1 1 calc R U . . .
C104 C -0.0965(3) 0.7761(2) 0.4495(4) 0.0449(19) Uani 1 1 d . . . . .
H109 H -0.108118 0.792376 0.412731 0.054 Uiso 1 1 calc R U . . .
H110 H -0.058415 0.790625 0.475060 0.054 Uiso 1 1 calc R U . . .
C105 C 0.7824(4) 0.6825(2) 0.3143(4) 0.0478(19) Uani 1 1 d . . . . .
H111 H 0.748035 0.664696 0.288893 0.057 Uiso 1 1 calc R U . . .
H112 H 0.793226 0.668377 0.352647 0.057 Uiso 1 1 calc R U . . .
C106 C 0.3256(3) 1.02522(19) 0.4095(3) 0.0343(15) Uani 1 1 d . . . . .
H113 H 0.330048 1.019885 0.369303 0.041 Uiso 1 1 calc R U . . .
H114 H 0.363020 1.010805 0.436117 0.041 Uiso 1 1 calc R U . . .
C107 C -0.3311(3) 0.8300(3) 0.2089(4) 0.055(2) Uani 1 1 d . . . . .
H115 H -0.352478 0.838024 0.169338 0.082 Uiso 1 1 calc R U . . .
H116 H -0.343963 0.850597 0.236033 0.082 Uiso 1 1 calc R U . . .
H117 H -0.345184 0.800725 0.217219 0.082 Uiso 1 1 calc R U . . .
C108 C -0.2536(3) 0.8308(2) 0.2157(4) 0.0445(18) Uani 1 1 d . . . . .
H118 H -0.239610 0.860496 0.207745 0.053 Uiso 1 1 calc R U . . .
H119 H -0.232256 0.823564 0.256146 0.053 Uiso 1 1 calc R U . . .
C109 C 0.3014(4) 0.3599(2) 0.4824(3) 0.0442(17) Uani 1 1 d . . . . .
H120 H 0.255748 0.350696 0.482183 0.066 Uiso 1 1 calc R U . . .
H121 H 0.330641 0.351256 0.518936 0.066 Uiso 1 1 calc R U . . .
H122 H 0.316473 0.346245 0.450179 0.066 Uiso 1 1 calc R U . . .
C110 C -0.0991(4) 1.0449(2) 0.0532(3) 0.0450(18) Uani 1 1 d . . . . .
H123 H -0.129576 1.030607 0.021166 0.067 Uiso 1 1 calc R U . . .
H124 H -0.076335 1.068777 0.038231 0.067 Uiso 1 1 calc R U . . .
H125 H -0.124267 1.056212 0.080708 0.067 Uiso 1 1 calc R U . . .
C111 C 0.2840(4) 0.7387(2) 0.1079(3) 0.0371(16) Uani 1 1 d . . . . .
H126 H 0.319091 0.716932 0.122098 0.045 Uiso 1 1 calc R U . . .
H127 H 0.282506 0.758388 0.140565 0.045 Uiso 1 1 calc R U . . .
C112 C 0.5158(4) 0.5122(2) 0.1226(4) 0.059(2) Uani 1 1 d . . . . .
H128 H 0.556147 0.500983 0.149074 0.071 Uiso 1 1 calc R U . . .
H129 H 0.529852 0.527338 0.090366 0.071 Uiso 1 1 calc R U . . .
C113 C 0.2650(4) 1.0996(2) 0.3878(4) 0.056(2) Uani 1 1 d . . . . .
H130 H 0.224258 1.087631 0.397660 0.067 Uiso 1 1 calc R U . . .
H131 H 0.268490 1.130479 0.399629 0.067 Uiso 1 1 calc R U . . .
C114 C -0.1259(4) 0.6072(2) 0.4716(3) 0.0433(17) Uani 1 1 d . . . . .
H132 H -0.164794 0.623286 0.449700 0.052 Uiso 1 1 calc R U . . .
H133 H -0.134780 0.600235 0.510024 0.052 Uiso 1 1 calc R U . . .
C115 C -0.1192(4) 0.5643(2) 0.4396(4) 0.053(2) Uani 1 1 d . . . . .
H134 H -0.104201 0.571248 0.403640 0.064 Uiso 1 1 calc R U . . .
H135 H -0.083877 0.546668 0.464108 0.064 Uiso 1 1 calc R U . . .
C116 C -0.0649(3) 0.6366(2) 0.4798(3) 0.0407(16) Uani 1 1 d . . . . .
H136 H -0.072693 0.663697 0.499736 0.049 Uiso 1 1 calc R U . . .
H137 H -0.025482 0.621780 0.503177 0.049 Uiso 1 1 calc R U . . .
C117 C 0.4082(4) 0.6220(3) 0.0312(3) 0.053(2) Uani 1 1 d . . . . .
H138 H 0.414287 0.621462 -0.008671 0.079 Uiso 1 1 calc R U . . .
H139 H 0.395490 0.593051 0.042047 0.079 Uiso 1 1 calc R U . . .
H140 H 0.449841 0.630761 0.057117 0.079 Uiso 1 1 calc R U . . .
C118 C 0.0709(3) 0.4280(2) 0.1809(3) 0.0422(17) Uani 1 1 d . . . . .
H141 H 0.034939 0.442645 0.195503 0.051 Uiso 1 1 calc R U . . .
H142 H 0.076253 0.443360 0.145531 0.051 Uiso 1 1 calc R U . . .
C119 C 0.8458(4) 0.6837(3) 0.2886(4) 0.055(2) Uani 1 1 d . . . . .
H143 H 0.834224 0.694311 0.248783 0.083 Uiso 1 1 calc R U . . .
H144 H 0.864406 0.654401 0.289109 0.083 Uiso 1 1 calc R U . . .
H145 H 0.878739 0.703045 0.311855 0.083 Uiso 1 1 calc R U . . .
C120 C 0.4746(3) 0.8331(2) 0.0841(3) 0.0432(17) Uani 1 1 d . . . . .
H146 H 0.459835 0.856363 0.107239 0.052 Uiso 1 1 calc R U . . .
H147 H 0.501203 0.812097 0.111218 0.052 Uiso 1 1 calc R U . . .
C121 C 0.3515(4) 0.6555(2) 0.0363(3) 0.0480(18) Uani 1 1 d . . . . .
H148 H 0.309971 0.647723 0.008558 0.058 Uiso 1 1 calc R U . . .
H149 H 0.342753 0.654504 0.075743 0.058 Uiso 1 1 calc R U . . .
C122 C 0.6578(4) 0.9964(3) 0.2908(3) 0.0475(18) Uani 1 1 d . . . . .
H150 H 0.628792 0.981738 0.312635 0.071 Uiso 1 1 calc R U . . .
H151 H 0.666889 1.025957 0.305460 0.071 Uiso 1 1 calc R U . . .
H152 H 0.699698 0.980396 0.295158 0.071 Uiso 1 1 calc R U . . .
C123 C 0.2174(4) 0.7146(2) 0.0931(4) 0.0505(19) Uani 1 1 d . . . . .
H153 H 0.222085 0.687659 0.116389 0.061 Uiso 1 1 calc R U . . .
H154 H 0.209845 0.705745 0.052037 0.061 Uiso 1 1 calc R U . . .
C124 C 0.2666(5) 0.9691(3) 0.5532(3) 0.073(3) Uani 1 1 d . . . . .
H155 H 0.262905 0.994031 0.527113 0.110 Uiso 1 1 calc R U . . .
H156 H 0.285936 0.944512 0.536298 0.110 Uiso 1 1 calc R U . . .
H157 H 0.295274 0.976608 0.590491 0.110 Uiso 1 1 calc R U . . .
C125 C 0.2587(5) 1.0970(3) 0.3234(4) 0.071(3) Uani 1 1 d . . . . .
H158 H 0.301820 1.103403 0.314025 0.107 Uiso 1 1 calc R U . . .
H159 H 0.225657 1.118087 0.304334 0.107 Uiso 1 1 calc R U . . .
H160 H 0.244574 1.067721 0.310068 0.107 Uiso 1 1 calc R U . . .
C126 C 0.0930(5) 0.7066(3) 0.0948(4) 0.073(3) Uani 1 1 d . . . . .
H161 H 0.082831 0.694857 0.055461 0.110 Uiso 1 1 calc R U . . .
H162 H 0.054477 0.722698 0.101855 0.110 Uiso 1 1 calc R U . . .
H163 H 0.103449 0.682789 0.122589 0.110 Uiso 1 1 calc R U . . .
C127 C 0.5852(4) 0.7237(3) 0.0983(4) 0.062(2) Uani 1 1 d . . . . .
H164 H 0.536684 0.724803 0.096151 0.074 Uiso 1 1 calc R U . . .
H165 H 0.602252 0.753747 0.103654 0.074 Uiso 1 1 calc R U . . .
C128 C 0.0497(4) 0.3810(2) 0.1651(4) 0.057(2) Uani 1 1 d . . . . .
H166 H 0.083947 0.366577 0.148751 0.085 Uiso 1 1 calc R U . . .
H167 H 0.007491 0.380928 0.136542 0.085 Uiso 1 1 calc R U . . .
H168 H 0.044117 0.365456 0.199808 0.085 Uiso 1 1 calc R U . . .
C129 C 0.5184(4) 0.8528(3) 0.0458(3) 0.053(2) Uani 1 1 d . . . . .
H169 H 0.534329 0.829668 0.023706 0.079 Uiso 1 1 calc R U . . .
H170 H 0.556554 0.867479 0.070049 0.079 Uiso 1 1 calc R U . . .
H171 H 0.492364 0.873689 0.019036 0.079 Uiso 1 1 calc R U . . .
C130 C -0.1824(5) 0.5365(3) 0.4238(4) 0.068(3) Uani 1 1 d . . . . .
H172 H -0.195801 0.527088 0.459134 0.102 Uiso 1 1 calc R U . . .
H173 H -0.173563 0.510976 0.401907 0.102 Uiso 1 1 calc R U . . .
H174 H -0.218292 0.553596 0.400140 0.102 Uiso 1 1 calc R U . . .
C131 C -0.1566(4) 0.7743(3) 0.4787(4) 0.054(2) Uani 1 1 d . . . . .
H175 H -0.189311 0.753098 0.457979 0.065 Uiso 1 1 calc R U . . .
H176 H -0.178395 0.803090 0.475405 0.065 Uiso 1 1 calc R U . . .
C132 C -0.1373(5) 0.7614(3) 0.5436(5) 0.069(3) Uani 1 1 d . . . . .
H177 H -0.104734 0.737307 0.548460 0.082 Uiso 1 1 calc R U . . .
H178 H -0.177366 0.750966 0.556356 0.082 Uiso 1 1 calc R U . . .
C133 C 0.3496(4) 1.0630(3) 0.2119(6) 0.108(5) Uani 1 1 d D . . . .
H179 H 0.307449 1.078346 0.195683 0.130 Uiso 1 1 calc R U . . .
H180 H 0.365026 1.073660 0.251900 0.130 Uiso 1 1 calc R U . . .
C134 C 0.4942(6) 0.4444(3) 0.0556(5) 0.084(3) Uani 1 1 d . . . . .
H210 H 0.501819 0.462948 0.024064 0.125 Uiso 1 1 calc R U . . .
H211 H 0.463311 0.421048 0.039691 0.125 Uiso 1 1 calc R U . . .
H212 H 0.536495 0.431826 0.075815 0.125 Uiso 1 1 calc R U . . .
C135 C 0.7303(5) 0.9033(3) 0.3905(6) 0.111(5) Uani 1 1 d . . . . .
H183 H 0.708429 0.928348 0.404807 0.133 Uiso 1 1 calc R U . . .
H184 H 0.728076 0.907800 0.348754 0.133 Uiso 1 1 calc R U . . .
C136 C 0.6675(5) 0.7199(4) 0.0302(4) 0.079(3) Uani 1 1 d . . . . .
H185 H 0.669649 0.751313 0.024624 0.118 Uiso 1 1 calc R U . . .
H186 H 0.674442 0.704963 -0.004555 0.118 Uiso 1 1 calc R U . . .
H187 H 0.702168 0.711178 0.063368 0.118 Uiso 1 1 calc R U . . .
C137 C 0.2164(6) 0.9072(3) 0.6109(4) 0.087(4) Uani 1 1 d . . . . .
H188 H 0.255108 0.916824 0.639895 0.131 Uiso 1 1 calc R U . . .
H189 H 0.229960 0.884315 0.587120 0.131 Uiso 1 1 calc R U . . .
H190 H 0.182417 0.895900 0.630317 0.131 Uiso 1 1 calc R U . . .
C138 C 0.4078(5) 1.1232(2) 0.1658(4) 0.068(3) Uani 1 1 d . . . . .
H191 H 0.365953 1.139261 0.161851 0.102 Uiso 1 1 calc R U . . .
H192 H 0.422995 1.124609 0.129371 0.102 Uiso 1 1 calc R U . . .
H193 H 0.441476 1.136042 0.196775 0.102 Uiso 1 1 calc R U . . .
C139 C 0.4655(6) 0.4703(3) 0.0963(6) 0.108(5) Uani 1 1 d . . . . .
H194 H 0.458790 0.451721 0.128571 0.129 Uiso 1 1 calc R U . . .
H195 H 0.421515 0.481645 0.076316 0.129 Uiso 1 1 calc R U . . .
C140 C 0.5964(5) 0.7073(4) 0.0417(5) 0.089(3) Uani 1 1 d . . . . .
H196 H 0.561541 0.719300 0.010182 0.106 Uiso 1 1 calc R U . . .
H197 H 0.591889 0.675355 0.040740 0.106 Uiso 1 1 calc R U . . .
C141 C 0.3969(5) 1.0769(3) 0.1800(7) 0.114(5) Uani 1 1 d D . . . .
H198 H 0.386197 1.061232 0.142740 0.136 Uiso 1 1 calc R U . . .
H199 H 0.440500 1.065796 0.200981 0.136 Uiso 1 1 calc R U . . .
C142 C 0.1545(4) 0.7379(3) 0.1019(4) 0.062(2) Uani 1 1 d . . . . .
H200 H 0.143889 0.761822 0.073482 0.074 Uiso 1 1 calc R U . . .
H201 H 0.163227 0.750876 0.141027 0.074 Uiso 1 1 calc R U . . .
C143 C 0.8066(6) 0.9019(4) 0.4235(6) 0.095(3) Uani 1 1 d . . . . .
H202 H 0.843028 0.899168 0.405087 0.115 Uiso 1 1 calc R U . . .
C144 C 0.6931(5) 0.8629(3) 0.3983(5) 0.079(3) Uani 1 1 d . . . . .
H203 H 0.722839 0.837585 0.398894 0.094 Uiso 1 1 calc R U . . .
H204 H 0.679930 0.864118 0.436124 0.094 Uiso 1 1 calc R U . . .
C145 C 0.8123(7) 0.9051(4) 0.4820(5) 0.115(5) Uani 1 1 d . . . . .
H205 H 0.773571 0.907694 0.497533 0.138 Uiso 1 1 calc R U . . .
H206 H 0.854963 0.904653 0.507088 0.138 Uiso 1 1 calc R U . . .
C146 C -0.1061(6) 0.8011(4) 0.5827(5) 0.088(3) Uani 1 1 d . . . . .
H207 H -0.073819 0.816016 0.564486 0.132 Uiso 1 1 calc R U . . .
H208 H -0.083718 0.790540 0.620873 0.132 Uiso 1 1 calc R U . . .
H209 H -0.141505 0.821367 0.586771 0.132 Uiso 1 1 calc R U . . .

loop_
_atom_site_aniso_label
_atom_site_aniso_U_11
_atom_site_aniso_U_22
_atom_site_aniso_U_33
_atom_site_aniso_U_23
_atom_site_aniso_U_13
_atom_site_aniso_U_12
Tb1 0.02025(12) 0.01444(12) 0.02030(12) 0.00058(12) 0.00550(8) 0.00207(11)
S1 0.0652(13) 0.0537(12) 0.0478(12) 0.0018(10) 0.0116(10) 0.0011(10)
O1 0.021(2) 0.023(2) 0.047(3) 0.0119(19) 0.0117(18) 0.0017(16)
N1 0.024(2) 0.017(2) 0.018(2) 0.0012(18) 0.0076(18) 0.0047(17)
O2 0.023(2) 0.020(2) 0.051(3) -0.0045(19) 0.0130(19) -0.0027(16)
O3 0.023(2) 0.020(2) 0.049(3) 0.0123(19) 0.0094(19) 0.0021(16)
O4 0.022(2) 0.026(2) 0.052(3) 0.009(2) 0.0051(19) 0.0009(17)
N2 0.024(2) 0.018(2) 0.023(2) 0.0027(19) 0.0070(19) 0.0011(18)
N3 0.021(2) 0.019(2) 0.024(2) 0.0004(19) 0.0084(19) 0.0015(18)
O5 0.031(2) 0.0124(19) 0.046(3) -0.0007(18) 0.0132(19) 0.0012(16)
N4 0.026(3) 0.020(2) 0.024(3) -0.003(2) 0.008(2) 0.0011(19)
N5 0.018(2) 0.018(2) 0.021(2) -0.0009(19) 0.0063(18) 0.0023(17)
N6 0.025(2) 0.016(2) 0.021(2) 0.0043(19) 0.0079(19) 0.0022(18)
O6 0.029(2) 0.0153(19) 0.037(2) 0.0009(17) 0.0087(18) 0.0050(16)
O7 0.033(2) 0.022(2) 0.049(3) -0.003(2) 0.021(2) 0.0048(17)
N7 0.024(2) 0.018(2) 0.015(2) 0.0019(18) 0.0025(18) 0.0019(18)
O8 0.036(2) 0.018(2) 0.058(3) -0.005(2) 0.015(2) -0.0015(17)
N8 0.026(2) 0.020(2) 0.018(2) -0.0001(19) 0.0084(19) 0.0046(18)
N9 0.024(2) 0.014(2) 0.023(2) 0.0000(19) 0.0055(19) 0.0036(18)
N10 0.018(2) 0.022(2) 0.021(2) 0.0019(19) 0.0014(18) 0.0020(18)
O9 0.034(2) 0.026(2) 0.050(3) 0.003(2) 0.018(2) -0.0048(18)
O10 0.038(3) 0.031(2) 0.062(3) 0.004(2) 0.029(2) 0.0085(19)
N11 0.026(2) 0.016(2) 0.019(2) 0.0050(19) 0.0074(18) 0.0039(18)
O11 0.039(2) 0.018(2) 0.050(3) -0.0019(19) 0.023(2) -0.0009(17)
O12 0.025(2) 0.030(2) 0.084(4) 0.001(2) 0.035(2) -0.0018(19)
N12 0.021(2) 0.020(2) 0.020(2) 0.0045(19) 0.0048(18) 0.0027(18)
N13 0.027(2) 0.013(2) 0.023(2) 0.0024(19) 0.0069(19) 0.0005(18)
O13 0.026(2) 0.021(2) 0.046(3) -0.0078(19) 0.0096(19) 0.0006(16)
O14 0.027(2) 0.017(2) 0.095(4) 0.017(2) 0.024(2) 0.0031(17)
O15 0.022(2) 0.029(2) 0.092(4) -0.013(3) 0.023(2) -0.0031(18)
N14 0.018(2) 0.017(2) 0.026(3) 0.0029(19) 0.0074(19) -0.0019(17)
N15 0.023(2) 0.018(2) 0.028(3) -0.001(2) 0.005(2) -0.0047(18)
N16 0.026(2) 0.018(2) 0.019(2) -0.0006(19) 0.0065(19) 0.0036(19)
O16 0.031(3) 0.040(3) 0.072(4) -0.009(3) 0.017(2) -0.014(2)
C1 0.024(3) 0.021(3) 0.020(3) 0.003(2) 0.010(2) 0.002(2)
C2 0.023(3) 0.022(3) 0.022(3) 0.001(2) 0.005(2) 0.001(2)
N17 0.043(3) 0.027(3) 0.028(3) -0.005(2) 0.009(2) 0.013(2)
C3 0.026(3) 0.022(3) 0.015(3) -0.003(2) 0.007(2) 0.003(2)
C4 0.027(3) 0.016(3) 0.019(3) 0.000(2) 0.001(2) -0.003(2)
C5 0.032(3) 0.014(3) 0.021(3) -0.004(2) 0.007(2) 0.006(2)
C6 0.024(3) 0.021(3) 0.021(3) -0.005(2) 0.003(2) -0.001(2)
C7 0.027(3) 0.021(3) 0.022(3) 0.003(2) 0.008(2) -0.001(2)
C8 0.021(3) 0.019(3) 0.025(3) 0.000(2) 0.008(2) 0.006(2)
C9 0.026(3) 0.019(3) 0.023(3) 0.003(2) 0.005(2) -0.003(2)
C10 0.027(3) 0.021(3) 0.021(3) -0.004(2) 0.007(2) -0.002(2)
C11 0.026(3) 0.023(3) 0.025(3) 0.000(2) 0.003(2) 0.001(2)
C12 0.025(3) 0.020(3) 0.018(3) 0.000(2) 0.002(2) 0.002(2)
C13 0.017(3) 0.023(3) 0.019(3) 0.001(2) -0.003(2) -0.004(2)
C14 0.020(3) 0.018(3) 0.021(3) 0.006(2) 0.006(2) -0.002(2)
C15 0.027(3) 0.019(3) 0.021(3) 0.005(2) 0.008(2) -0.001(2)
C16 0.022(3) 0.018(3) 0.018(3) 0.005(2) 0.008(2) 0.001(2)
C17 0.027(3) 0.021(3) 0.034(3) 0.005(3) 0.011(3) 0.001(2)
C18 0.027(3) 0.019(3) 0.022(3) 0.000(2) 0.004(2) 0.004(2)
C19 0.026(3) 0.025(3) 0.021(3) 0.001(2) 0.004(2) 0.001(2)
C20 0.022(3) 0.026(3) 0.022(3) 0.002(2) 0.010(2) 0.004(2)
C21 0.025(3) 0.020(3) 0.017(3) 0.000(2) 0.005(2) 0.002(2)
C22 0.027(3) 0.022(3) 0.020(3) 0.001(2) 0.004(2) 0.005(2)
C23 0.031(3) 0.014(3) 0.016(3) 0.001(2) 0.004(2) -0.003(2)
C24 0.022(3) 0.020(3) 0.025(3) 0.005(2) 0.007(2) 0.002(2)
C25 0.028(3) 0.015(3) 0.022(3) 0.000(2) 0.010(2) 0.000(2)
C26 0.028(3) 0.017(3) 0.019(3) -0.004(2) 0.007(2) 0.002(2)
C27 0.032(3) 0.026(3) 0.037(4) 0.007(3) 0.012(3) -0.003(2)
C28 0.022(3) 0.025(3) 0.029(3) 0.003(2) 0.006(2) -0.002(2)
C29 0.027(3) 0.021(3) 0.027(3) 0.000(2) 0.010(2) -0.001(2)
C30 0.028(3) 0.025(3) 0.025(3) 0.003(2) 0.007(2) 0.003(2)
C31 0.028(3) 0.018(3) 0.019(3) -0.002(2) 0.000(2) -0.001(2)
C32 0.014(3) 0.031(3) 0.023(3) 0.002(2) 0.009(2) 0.005(2)
C33 0.015(2) 0.023(3) 0.024(3) 0.002(2) 0.007(2) 0.0013(19)
C34 0.022(3) 0.025(3) 0.023(3) 0.001(2) 0.006(2) 0.003(2)
C35 0.024(3) 0.021(3) 0.021(3) 0.000(2) 0.006(2) 0.004(2)
C36 0.034(3) 0.021(3) 0.030(3) 0.004(3) 0.008(3) -0.001(2)
C37 0.029(3) 0.021(3) 0.041(4) 0.004(3) 0.013(3) 0.006(2)
C38 0.028(3) 0.018(3) 0.030(3) 0.000(2) 0.010(2) 0.000(2)
C39 0.028(3) 0.017(3) 0.034(3) 0.006(2) 0.007(2) 0.000(2)
C40 0.024(3) 0.021(3) 0.022(3) 0.001(2) 0.005(2) 0.003(2)
C41 0.022(3) 0.017(3) 0.029(3) 0.005(2) 0.007(2) 0.000(2)
C42 0.028(3) 0.015(3) 0.026(3) -0.001(2) 0.011(2) -0.003(2)
C43 0.026(3) 0.020(3) 0.037(3) 0.007(3) 0.012(3) 0.006(2)
C44 0.025(3) 0.024(3) 0.027(3) 0.002(2) 0.005(2) -0.003(2)
C45 0.032(3) 0.021(3) 0.045(4) 0.002(3) 0.015(3) 0.007(2)
C46 0.036(3) 0.021(3) 0.028(3) -0.007(2) 0.010(3) -0.002(2)
C47 0.029(3) 0.019(3) 0.039(4) 0.000(3) 0.010(3) 0.001(2)
C48 0.022(3) 0.033(3) 0.049(4) -0.002(3) 0.006(3) -0.002(2)
C49 0.024(3) 0.025(3) 0.048(4) 0.012(3) 0.011(3) 0.000(2)
C50 0.022(3) 0.023(3) 0.034(3) 0.003(3) 0.008(2) 0.004(2)
C51 0.027(3) 0.022(3) 0.040(4) 0.006(3) 0.012(3) 0.004(2)
C52 0.032(3) 0.019(3) 0.023(3) 0.001(2) 0.008(2) 0.001(2)
C53 0.029(3) 0.022(3) 0.028(3) -0.002(2) 0.011(2) 0.003(2)
C54 0.026(3) 0.017(3) 0.034(3) 0.000(2) 0.007(3) -0.002(2)
C55 0.024(3) 0.021(3) 0.032(3) -0.002(2) 0.004(2) 0.002(2)
C56 0.028(3) 0.024(3) 0.045(4) -0.009(3) 0.011(3) -0.007(2)
C57 0.033(3) 0.016(3) 0.026(3) -0.005(2) 0.005(2) -0.001(2)
C58 0.030(3) 0.019(3) 0.035(3) -0.005(3) 0.008(3) -0.002(2)
C59 0.033(3) 0.035(4) 0.036(4) 0.001(3) 0.009(3) 0.007(3)
C60 0.025(3) 0.023(3) 0.028(3) 0.003(2) 0.010(2) 0.000(2)
C61 0.027(3) 0.030(3) 0.045(4) 0.004(3) 0.016(3) 0.004(3)
C62 0.028(3) 0.027(3) 0.047(4) 0.005(3) 0.018(3) 0.003(2)
C63 0.025(3) 0.026(3) 0.034(3) 0.003(3) 0.007(2) 0.000(2)
C64 0.025(3) 0.022(3) 0.043(3) -0.003(3) 0.006(2) 0.005(2)
C65 0.026(3) 0.022(3) 0.022(3) 0.000(2) 0.009(2) 0.005(2)
C66 0.024(3) 0.027(3) 0.047(4) 0.004(3) 0.006(3) 0.006(2)
C67 0.037(3) 0.017(3) 0.025(3) 0.000(2) 0.010(2) 0.007(2)
C68 0.036(3) 0.035(4) 0.028(3) -0.002(3) -0.002(3) 0.007(3)
C69 0.048(4) 0.036(4) 0.028(3) -0.002(3) 0.010(3) 0.010(3)
C70 0.029(3) 0.019(3) 0.045(4) 0.000(3) 0.013(3) -0.004(2)
C71 0.028(3) 0.020(3) 0.035(3) 0.004(3) 0.006(3) 0.003(2)
C72 0.026(3) 0.022(3) 0.045(4) -0.005(3) 0.012(3) -0.004(2)
C73 0.029(3) 0.022(3) 0.028(3) -0.003(2) 0.004(2) 0.004(2)
C74 0.026(3) 0.032(3) 0.043(4) 0.008(3) 0.007(3) -0.004(3)
C75 0.066(5) 0.043(4) 0.028(4) -0.009(3) 0.011(3) 0.007(4)
C76 0.050(4) 0.032(4) 0.047(4) -0.002(3) 0.015(3) 0.013(3)
C77 0.028(3) 0.026(3) 0.038(4) 0.000(3) 0.009(3) -0.002(2)
C78 0.030(3) 0.025(3) 0.041(4) 0.000(3) 0.013(3) 0.006(2)
C79 0.035(3) 0.036(4) 0.025(3) 0.003(3) 0.003(3) 0.007(3)
C80 0.034(3) 0.026(3) 0.036(4) 0.005(3) 0.007(3) 0.001(3)
C81 0.028(3) 0.021(3) 0.045(4) 0.002(3) 0.011(3) -0.001(2)
C82 0.058(4) 0.034(4) 0.025(3) -0.006(3) 0.004(3) 0.012(3)
C83 0.032(4) 0.033(4) 0.065(5) -0.007(3) 0.016(3) -0.001(3)
C84 0.025(3) 0.021(3) 0.035(3) 0.004(3) 0.011(2) 0.004(2)
C85 0.037(4) 0.023(3) 0.044(4) 0.000(3) 0.014(3) 0.004(3)
C86 0.034(3) 0.019(3) 0.043(4) 0.007(3) 0.012(3) 0.009(2)
C87 0.042(4) 0.049(4) 0.039(4) 0.003(3) 0.017(3) 0.015(3)
C88 0.037(4) 0.030(3) 0.045(4) -0.009(3) 0.020(3) 0.006(3)
C89 0.054(4) 0.022(3) 0.037(4) -0.001(3) 0.013(3) -0.002(3)
C90 0.040(4) 0.026(3) 0.056(5) -0.001(3) 0.009(3) 0.010(3)
C91 0.026(3) 0.032(3) 0.047(4) 0.007(3) 0.004(3) -0.001(3)
C92 0.030(3) 0.041(4) 0.038(4) -0.002(3) 0.013(3) 0.007(3)
C93 0.031(3) 0.028(3) 0.042(4) -0.006(3) 0.007(3) 0.003(3)
C94 0.025(3) 0.030(4) 0.058(5) -0.007(3) 0.010(3) 0.005(3)
C95 0.032(3) 0.028(3) 0.031(3) -0.003(3) 0.009(3) 0.011(2)
C96 0.031(3) 0.031(3) 0.044(4) 0.002(3) 0.009(3) -0.008(3)
C97 0.024(3) 0.034(3) 0.039(4) 0.003(3) 0.009(3) -0.003(2)
C98 0.034(3) 0.023(3) 0.033(3) 0.000(3) 0.010(3) -0.006(2)
C99 0.034(4) 0.042(4) 0.047(4) 0.010(3) 0.009(3) 0.002(3)
O17 0.120(6) 0.057(4) 0.097(5) 0.009(4) 0.037(5) 0.021(4)
C100 0.027(3) 0.022(3) 0.067(5) 0.008(3) 0.014(3) 0.004(2)
C101 0.040(4) 0.025(3) 0.073(5) -0.009(3) 0.017(4) -0.009(3)
C102 0.032(4) 0.039(4) 0.076(6) 0.004(4) 0.029(4) 0.001(3)
C103 0.056(5) 0.032(4) 0.066(5) 0.001(4) 0.017(4) 0.018(3)
C104 0.031(4) 0.035(4) 0.079(6) 0.007(4) 0.034(4) 0.008(3)
C105 0.047(4) 0.030(4) 0.070(5) 0.009(4) 0.022(4) 0.015(3)
C106 0.031(3) 0.019(3) 0.054(4) -0.001(3) 0.012(3) -0.004(2)
C107 0.035(4) 0.047(5) 0.083(6) -0.002(4) 0.013(4) 0.007(3)
C108 0.033(4) 0.030(4) 0.069(5) 0.001(4) 0.007(3) -0.002(3)
C109 0.051(4) 0.031(4) 0.049(4) 0.000(3) 0.010(3) 0.001(3)
C110 0.055(4) 0.027(4) 0.048(4) 0.015(3) -0.001(3) -0.002(3)
C111 0.057(4) 0.021(3) 0.032(4) -0.004(3) 0.009(3) 0.000(3)
C112 0.080(6) 0.033(4) 0.084(6) -0.012(4) 0.059(5) 0.008(4)
C113 0.049(5) 0.023(4) 0.095(7) -0.004(4) 0.015(4) -0.004(3)
C114 0.047(4) 0.033(4) 0.058(5) 0.009(3) 0.030(4) -0.001(3)
C115 0.065(5) 0.046(4) 0.058(5) 0.003(4) 0.034(4) -0.011(4)
C116 0.042(4) 0.037(4) 0.048(4) 0.003(3) 0.022(3) -0.003(3)
C117 0.066(5) 0.048(5) 0.044(4) -0.004(4) 0.010(4) 0.021(4)
C118 0.042(4) 0.027(3) 0.057(5) -0.007(3) 0.010(3) -0.001(3)
C119 0.046(4) 0.049(5) 0.076(6) 0.006(4) 0.025(4) 0.017(4)
C120 0.034(4) 0.053(4) 0.042(4) 0.004(3) 0.007(3) 0.012(3)
C121 0.060(5) 0.042(4) 0.042(4) -0.001(3) 0.012(4) -0.002(3)
C122 0.039(4) 0.054(5) 0.049(5) -0.006(4) 0.008(3) -0.002(3)
C123 0.066(5) 0.036(4) 0.049(5) -0.005(4) 0.012(4) -0.005(4)
C124 0.127(9) 0.057(6) 0.029(4) -0.003(4) 0.001(5) -0.010(5)
C125 0.072(6) 0.046(5) 0.087(7) 0.003(5) -0.004(5) -0.006(4)
C126 0.086(7) 0.085(7) 0.053(5) -0.010(5) 0.023(5) -0.039(5)
C127 0.051(5) 0.067(6) 0.078(6) 0.023(5) 0.034(4) 0.014(4)
C128 0.068(5) 0.033(4) 0.068(6) -0.007(4) 0.010(4) -0.012(4)
C129 0.047(4) 0.062(5) 0.050(5) 0.004(4) 0.012(4) 0.005(4)
C130 0.083(6) 0.044(5) 0.080(7) -0.002(4) 0.025(5) -0.027(4)
C131 0.046(4) 0.049(5) 0.073(6) -0.002(4) 0.027(4) 0.011(4)
C132 0.069(6) 0.064(6) 0.082(7) -0.002(5) 0.037(5) 0.000(4)
C133 0.043(5) 0.033(4) 0.259(16) 0.055(7) 0.054(7) 0.017(4)
C134 0.114(9) 0.066(6) 0.075(7) -0.024(5) 0.031(6) -0.004(6)
C135 0.099(7) 0.066(6) 0.136(10) 0.039(7) -0.045(7) -0.051(6)
C136 0.097(8) 0.093(8) 0.059(6) 0.019(5) 0.047(5) 0.015(6)
C137 0.186(12) 0.027(4) 0.068(6) 0.001(4) 0.068(7) -0.013(5)
C138 0.101(7) 0.031(4) 0.084(7) 0.004(4) 0.046(6) -0.003(4)
C139 0.141(9) 0.038(5) 0.194(12) -0.015(6) 0.146(9) -0.004(5)
C140 0.078(7) 0.099(8) 0.089(8) -0.035(7) 0.018(6) 0.001(6)
C141 0.090(7) 0.031(5) 0.254(16) 0.051(7) 0.115(9) 0.022(5)
C142 0.068(6) 0.067(6) 0.054(5) -0.007(4) 0.019(4) -0.033(4)
C143 0.086(6) 0.106(9) 0.095(7) 0.003(7) 0.020(6) -0.003(6)
C144 0.074(6) 0.062(6) 0.089(7) 0.016(5) -0.005(5) -0.014(5)
C145 0.154(12) 0.097(9) 0.082(7) -0.007(7) -0.002(7) 0.037(8)
C146 0.101(8) 0.086(8) 0.079(8) 0.011(6) 0.023(6) 0.003(6)

loop_
_atom_type_symbol
_atom_type_description
_atom_type_scat_dispersion_real
_atom_type_scat_dispersion_imag
_atom_type_scat_source
C C 0.0033 0.0016 'International Tables Vol C Tables 4.2.6.8 and 6.1.1.4'
H H 0.0000 0.0000 'International Tables Vol C Tables 4.2.6.8 and 6.1.1.4'
N N 0.0061 0.0033 'International Tables Vol C Tables 4.2.6.8 and 6.1.1.4'
O O 0.0106 0.0060 'International Tables Vol C Tables 4.2.6.8 and 6.1.1.4'
Tb Tb -0.1723 4.1537 'International Tables Vol C Tables 4.2.6.8 and 6.1.1.4'
S S 0.1246 0.1234 'International Tables Vol C Tables 4.2.6.8 and 6.1.1.4'

loop_
_geom_angle_atom_site_label_1
_geom_angle_atom_site_label_2
_geom_angle_atom_site_label_3
_geom_angle
_geom_angle_site_symmetry_1
_geom_angle_site_symmetry_3
_geom_angle_publ_flag
N9 Tb1 N2 143.67(15) . . ?
N9 Tb1 N11 70.67(14) . . ?
N2 Tb1 N11 143.85(15) . . ?
N9 Tb1 N12 82.62(15) . . ?
N2 Tb1 N12 69.91(15) . . ?
N11 Tb1 N12 143.14(15) . . ?
N9 Tb1 N5 107.60(15) . . ?
N2 Tb1 N5 84.11(15) . . ?
N11 Tb1 N5 70.26(14) . . ?
N12 Tb1 N5 144.32(14) . . ?
N9 Tb1 N1 83.76(15) . . ?
N2 Tb1 N1 107.24(15) . . ?
N11 Tb1 N1 82.21(14) . . ?
N12 Tb1 N1 69.75(14) . . ?
N5 Tb1 N1 143.81(14) . . ?
N9 Tb1 N16 70.05(15) . . ?
N2 Tb1 N16 82.97(15) . . ?
N11 Tb1 N16 109.99(14) . . ?
N12 Tb1 N16 82.76(14) . . ?
N5 Tb1 N16 69.80(14) . . ?
N1 Tb1 N16 144.24(15) . . ?
N9 Tb1 N8 144.34(15) . . ?
N2 Tb1 N8 69.58(15) . . ?
N11 Tb1 N8 82.10(15) . . ?
N12 Tb1 N8 108.63(15) . . ?
N5 Tb1 N8 83.21(14) . . ?
N1 Tb1 N8 69.79(14) . . ?
N16 Tb1 N8 143.31(15) . . ?
O17 S1 C137 109.3(4) . . ?
O17 S1 C124 108.0(4) . . ?
C137 S1 C124 91.5(5) . . ?
C28 O1 C66 117.0(4) . . ?
C1 N1 C14 108.0(4) . . ?
C1 N1 Tb1 124.0(3) . . ?
C14 N1 Tb1 121.2(3) . . ?
C44 O2 C72 116.9(4) . . ?
C43 O3 C49 115.7(4) . . ?
C63 O4 C74 115.2(4) . . ?
C13 N2 C2 107.5(4) . . ?
C13 N2 Tb1 120.2(3) . . ?
C2 N2 Tb1 119.8(4) . . ?
C1 N3 C5 122.2(5) . . ?
C52 O5 C81 117.7(4) . . ?
C31 N4 C18 122.9(5) . . ?
C16 N5 C25 107.1(4) . . ?
C16 N5 Tb1 120.9(3) . . ?
C25 N5 Tb1 122.2(3) . . ?
C23 N6 C13 122.8(4) . . ?
C65 O6 C84 118.8(4) . . ?
C95 O7 C88 116.9(4) . . ?
C8 N7 C25 123.5(5) . . ?
C57 O8 C106 117.6(5) . . ?
C23 N8 C5 109.3(4) . . ?
C23 N8 Tb1 121.9(3) . . ?
C5 N8 Tb1 122.9(4) . . ?
C4 N9 C31 107.3(4) . . ?
C4 N9 Tb1 119.5(3) . . ?
C31 N9 Tb1 122.6(3) . . ?
C26 N10 C2 123.0(5) . . ?
C27 O9 C116 114.7(5) . . ?
C61 O10 C102 118.8(5) . . ?
C33 N11 C8 108.2(4) . . ?
C33 N11 Tb1 123.4(3) . . ?
C8 N11 Tb1 125.8(3) . . ?
C46 O11 C78 116.7(4) . . ?
C62 O12 C104 119.0(5) . . ?
C26 N12 C10 107.8(4) . . ?
C26 N12 Tb1 122.3(3) . . ?
C10 N12 Tb1 122.0(3) . . ?
C10 N13 C14 122.7(5) . . ?
C73 O13 C93 116.8(4) . . ?
C51 O14 C100 116.8(4) . . ?
C48 O15 C94 118.3(5) . . ?
C32 N14 C16 122.1(4) . . ?
C4 N15 C33 122.1(4) . . ?
C32 N16 C18 108.7(4) . . ?
C32 N16 Tb1 123.6(3) . . ?
C18 N16 Tb1 125.1(3) . . ?
C144 O16 C56 116.7(6) . . ?
N3 C1 N1 128.6(5) . . ?
N3 C1 C29 121.4(5) . . ?
N1 C1 C29 109.9(5) . . ?
N10 C2 N2 127.2(5) . . ?
N10 C2 C11 123.3(5) . . ?
N2 C2 C11 109.4(5) . . ?
C111 N17 C79 111.7(5) . . ?
C111 N17 C68 107.4(5) . . ?
C79 N17 C68 111.1(5) . . ?
C111 N17 C82 111.6(5) . . ?
C79 N17 C82 105.4(5) . . ?
C68 N17 C82 109.6(5) . . ?
C15 C3 C34 122.6(5) . . ?
C15 C3 C16 106.3(5) . . ?
C34 C3 C16 131.0(5) . . ?
N15 C4 N9 128.2(5) . . ?
N15 C4 C9 121.5(5) . . ?
N9 C4 C9 110.2(5) . . ?
N3 C5 N8 129.7(5) . . ?
N3 C5 C6 121.5(5) . . ?
N8 C5 C6 108.7(5) . . ?
C35 C6 C38 123.2(5) . . ?
C35 C6 C5 106.7(5) . . ?
C38 C6 C5 130.1(5) . . ?
C29 C7 C17 119.7(5) . . ?
C29 C7 C14 107.4(5) . . ?
C17 C7 C14 133.0(5) . . ?
N7 C8 N11 128.3(5) . . ?
N7 C8 C24 123.3(5) . . ?
N11 C8 C24 108.3(5) . . ?
C55 C9 C19 122.8(5) . . ?
C55 C9 C4 131.5(5) . . ?
C19 C9 C4 105.7(5) . . ?
N13 C10 N12 127.6(5) . . ?
N13 C10 C12 123.1(5) . . ?
N12 C10 C12 109.3(5) . . ?
C22 C11 C64 121.9(5) . . ?
C22 C11 C2 106.3(5) . . ?
C64 C11 C2 131.7(5) . . ?
C21 C12 C60 122.7(5) . . ?
C21 C12 C10 107.1(5) . . ?
C60 C12 C10 130.2(5) . . ?
N6 C13 N2 127.6(5) . . ?
N6 C13 C22 122.8(5) . . ?
N2 C13 C22 109.7(5) . . ?
N13 C14 N1 128.4(5) . . ?
N13 C14 C7 122.7(5) . . ?
N1 C14 C7 108.8(4) . . ?
C3 C15 C50 120.1(5) . . ?
C3 C15 C25 106.9(5) . . ?
C50 C15 C25 133.0(5) . . ?
N14 C16 N5 127.5(5) . . ?
N14 C16 C3 122.2(5) . . ?
N5 C16 C3 110.0(4) . . ?
C27 C17 C7 118.7(5) . . ?
C27 C17 H17 120.6 . . ?
C7 C17 H17 120.6 . . ?
N4 C18 N16 128.1(5) . . ?
N4 C18 C20 122.5(5) . . ?
N16 C18 C20 109.4(5) . . ?
C9 C19 C53 120.4(5) . . ?
C9 C19 C31 106.8(5) . . ?
C53 C19 C31 132.7(5) . . ?
C30 C20 C47 120.3(5) . . ?
C30 C20 C18 106.8(5) . . ?
C47 C20 C18 132.6(5) . . ?
C12 C21 C40 120.4(5) . . ?
C12 C21 C26 106.4(5) . . ?
C40 C21 C26 133.2(5) . . ?
C11 C22 C58 120.8(5) . . ?
C11 C22 C13 107.0(5) . . ?
C58 C22 C13 132.0(5) . . ?
N6 C23 N8 127.7(5) . . ?
N6 C23 C35 123.3(5) . . ?
N8 C23 C35 108.9(5) . . ?
C42 C24 C41 120.9(5) . . ?
C42 C24 C8 106.8(5) . . ?
C41 C24 C8 132.1(5) . . ?
N7 C25 N5 126.8(5) . . ?
N7 C25 C15 123.7(5) . . ?
N5 C25 C15 109.4(5) . . ?
N10 C26 N12 127.8(5) . . ?
N10 C26 C21 123.0(5) . . ?
N12 C26 C21 109.2(5) . . ?
C17 C27 O9 119.3(5) . . ?
C17 C27 C62 121.2(5) . . ?
O9 C27 C62 119.2(5) . . ?
O1 C28 C34 124.6(5) . . ?
O1 C28 C51 115.6(5) . . ?
C34 C28 C51 119.8(5) . . ?
C7 C29 C45 122.7(5) . . ?
C7 C29 C1 105.7(5) . . ?
C45 C29 C1 131.7(5) . . ?
C37 C30 C20 122.5(5) . . ?
C37 C30 C32 131.2(5) . . ?
C20 C30 C32 106.2(5) . . ?
N4 C31 N9 127.1(5) . . ?
N4 C31 C19 123.1(5) . . ?
N9 C31 C19 109.7(5) . . ?
N14 C32 N16 129.6(5) . . ?
N14 C32 C30 121.3(5) . . ?
N16 C32 C30 108.9(5) . . ?
N15 C33 N11 128.4(5) . . ?
N15 C33 C42 121.0(5) . . ?
N11 C33 C42 110.5(5) . . ?
C28 C34 C3 117.6(5) . . ?
C28 C34 H34 121.2 . . ?
C3 C34 H34 121.2 . . ?
C6 C35 C54 120.4(5) . . ?
C6 C35 C23 106.3(5) . . ?
C54 C35 C23 133.2(5) . . ?
C79 C36 C59 109.8(5) . . ?
C79 C36 H36 109.7 . . ?
C59 C36 H36 109.7 . . ?
C79 C36 H36A 109.7 . . ?
C59 C36 H36A 109.7 . . ?
H36 C36 H36A 108.2 . . ?
C30 C37 C61 117.1(5) . . ?
C30 C37 H37 121.4 . . ?
C61 C37 H37 121.4 . . ?
C73 C38 C6 117.2(5) . . ?
C73 C38 H38 121.4 . . ?
C6 C38 H38 121.4 . . ?
C42 C39 C63 118.7(5) . . ?
C42 C39 H39 120.7 . . ?
C63 C39 H39 120.7 . . ?
C65 C40 C21 118.2(5) . . ?
C65 C40 H40 120.9 . . ?
C21 C40 H40 120.9 . . ?
C43 C41 C24 118.3(5) . . ?
C43 C41 H41 120.8 . . ?
C24 C41 H41 120.8 . . ?
C39 C42 C24 121.4(5) . . ?
C39 C42 C33 132.4(5) . . ?
C24 C42 C33 106.1(5) . . ?
O3 C43 C41 125.0(5) . . ?
O3 C43 C63 114.0(5) . . ?
C41 C43 C63 120.9(5) . . ?
C55 C44 O2 124.3(5) . . ?
C55 C44 C46 121.1(5) . . ?
O2 C44 C46 114.6(5) . . ?
C29 C45 C62 117.5(5) . . ?
C29 C45 H45 121.2 . . ?
C62 C45 H45 121.2 . . ?
O11 C46 C53 124.5(5) . . ?
O11 C46 C44 114.5(5) . . ?
C53 C46 C44 121.0(5) . . ?
C95 C47 C20 117.7(5) . . ?
C95 C47 H47 121.1 . . ?
C20 C47 H47 121.1 . . ?
O15 C48 C64 124.3(6) . . ?
O15 C48 C56 114.3(5) . . ?
C64 C48 C56 121.3(5) . . ?
O3 C49 C71 108.0(4) . . ?
O3 C49 H49 110.1 . . ?
C71 C49 H49 110.1 . . ?
O3 C49 H49A 110.1 . . ?
C71 C49 H49A 110.1 . . ?
H49 C49 H49A 108.4 . . ?
C51 C50 C15 118.1(5) . . ?
C51 C50 H50 120.9 . . ?
C15 C50 H50 120.9 . . ?
C50 C51 O14 124.8(5) . . ?
C50 C51 C28 121.8(5) . . ?
O14 C51 C28 113.3(5) . . ?
O5 C52 C60 126.1(5) . . ?
O5 C52 C65 113.2(5) . . ?
C60 C52 C65 120.6(5) . . ?
C46 C53 C19 117.8(5) . . ?
C46 C53 H53 121.1 . . ?
C19 C53 H53 121.1 . . ?
C35 C54 C57 117.1(5) . . ?
C35 C54 H54 121.4 . . ?
C57 C54 H54 121.4 . . ?
C44 C55 C9 116.9(5) . . ?
C44 C55 H55 121.6 . . ?
C9 C55 H55 121.6 . . ?
O16 C56 C58 119.7(5) . . ?
O16 C56 C48 119.9(5) . . ?
C58 C56 C48 120.3(5) . . ?
O8 C57 C54 124.9(5) . . ?
O8 C57 C73 113.6(5) . . ?
C54 C57 C73 121.4(5) . . ?
C56 C58 C22 118.7(5) . . ?
C56 C58 H58 120.6 . . ?
C22 C58 H58 120.6 . . ?
C87 C59 C36 110.7(5) . . ?
C87 C59 H59 109.5 . . ?
C36 C59 H59 109.5 . . ?
C87 C59 H59A 109.5 . . ?
C36 C59 H59A 109.5 . . ?
H59 C59 H59A 108.1 . . ?
C52 C60 C12 117.2(5) . . ?
C52 C60 H60 121.4 . . ?
C12 C60 H60 121.4 . . ?
O10 C61 C95 115.3(5) . . ?
O10 C61 C37 124.0(5) . . ?
C95 C61 C37 120.7(5) . . ?
O12 C62 C45 125.3(5) . . ?
O12 C62 C27 114.7(5) . . ?
C45 C62 C27 120.1(5) . . ?
O4 C63 C39 124.4(5) . . ?
O4 C63 C43 116.0(5) . . ?
C39 C63 C43 119.6(5) . . ?
C11 C64 C48 116.9(5) . . ?
C11 C64 H64 121.6 . . ?
C48 C64 H64 121.6 . . ?
O6 C65 C40 126.1(5) . . ?
O6 C65 C52 113.1(5) . . ?
C40 C65 C52 120.8(5) . . ?
O1 C66 C97 109.2(5) . . ?
O1 C66 H66 109.8 . . ?
C97 C66 H66 109.8 . . ?
O1 C66 H66A 109.8 . . ?
C97 C66 H66A 109.8 . . ?
H66 C66 H66A 108.3 . . ?
C84 C67 C86 113.0(5) . . ?
C84 C67 H67 109.0 . . ?
C86 C67 H67 109.0 . . ?
C84 C67 H67A 109.0 . . ?
C86 C67 H67A 109.0 . . ?
H67 C67 H67A 107.8 . . ?
C69 C68 N17 117.6(5) . . ?
C69 C68 H68 107.9 . . ?
N17 C68 H68 107.9 . . ?
C69 C68 H68A 107.9 . . ?
N17 C68 H68A 107.9 . . ?
H68 C68 H68A 107.2 . . ?
C120 C69 C68 110.1(5) . . ?
C120 C69 H69 109.6 . . ?
C68 C69 H69 109.6 . . ?
C120 C69 H69A 109.6 . . ?
C68 C69 H69A 109.6 . . ?
H69 C69 H69A 108.2 . . ?
C89 C70 C81 114.9(5) . . ?
C89 C70 H70 108.5 . . ?
C81 C70 H70 108.5 . . ?
C89 C70 H70A 108.5 . . ?
C81 C70 H70A 108.5 . . ?
H70 C70 H70A 107.5 . . ?
C49 C71 C80 110.7(5) . . ?
C49 C71 H71 109.5 . . ?
C80 C71 H71 109.5 . . ?
C49 C71 H71A 109.5 . . ?
C80 C71 H71A 109.5 . . ?
H71 C71 H71A 108.1 . . ?
O2 C72 C77 107.2(5) . . ?
O2 C72 H72 110.3 . . ?
C77 C72 H72 110.3 . . ?
O2 C72 H72A 110.3 . . ?
C77 C72 H72A 110.3 . . ?
H72 C72 H72A 108.5 . . ?
O13 C73 C38 124.8(5) . . ?
O13 C73 C57 114.6(5) . . ?
C38 C73 C57 120.6(5) . . ?
O4 C74 C91 109.4(5) . . ?
O4 C74 H74 109.8 . . ?
C91 C74 H74 109.8 . . ?
O4 C74 H74A 109.8 . . ?
C91 C74 H74A 109.8 . . ?
H74 C74 H74A 108.2 . . ?
C121 C75 C82 116.0(6) . . ?
C121 C75 H75 108.3 . . ?
C82 C75 H75 108.3 . . ?
C121 C75 H75A 108.3 . . ?
C82 C75 H75A 108.3 . . ?
H75 C75 H75A 107.4 . . ?
C92 C76 C103 111.6(6) . . ?
C92 C76 H76 109.3 . . ?
C103 C76 H76 109.3 . . ?
C92 C76 H76A 109.3 . . ?
C103 C76 H76A 109.3 . . ?
H76 C76 H76A 108.0 . . ?
C72 C77 C98 113.6(5) . . ?
C72 C77 H77 108.8 . . ?
C98 C77 H77 108.8 . . ?
C72 C77 H77A 108.8 . . ?
C98 C77 H77A 108.8 . . ?
H77 C77 H77A 107.7 . . ?
O11 C78 C85 107.9(5) . . ?
O11 C78 H78 110.1 . . ?
C85 C78 H78 110.1 . . ?
O11 C78 H78A 110.1 . . ?
C85 C78 H78A 110.1 . . ?
H78 C78 H78A 108.4 . . ?
N17 C79 C36 115.2(5) . . ?
N17 C79 H79 108.5 . . ?
C36 C79 H79 108.5 . . ?
N17 C79 H79A 108.5 . . ?
C36 C79 H79A 108.5 . . ?
H79 C79 H79A 107.5 . . ?
C110 C80 C71 112.7(5) . . ?
C110 C80 H80 109.1 . . ?
C71 C80 H80 109.1 . . ?
C110 C80 H80A 109.1 . . ?
C71 C80 H80A 109.1 . . ?
H80 C80 H80A 107.8 . . ?
O5 C81 C70 106.7(5) . . ?
O5 C81 H81 110.4 . . ?
C70 C81 H81 110.4 . . ?
O5 C81 H81A 110.4 . . ?
C70 C81 H81A 110.4 . . ?
H81 C81 H81A 108.6 . . ?
N17 C82 C75 115.3(5) . . ?
N17 C82 H82 108.5 . . ?
C75 C82 H82 108.5 . . ?
N17 C82 H82A 108.5 . . ?
C75 C82 H82A 108.5 . . ?
H82 C82 H82A 107.5 . . ?
C94 C83 C105 112.7(6) . . ?
C94 C83 H83 109.1 . . ?
C105 C83 H83 109.1 . . ?
C94 C83 H83A 109.1 . . ?
C105 C83 H83A 109.1 . . ?
H83 C83 H83A 107.8 . . ?
O6 C84 C67 106.9(4) . . ?
O6 C84 H84 110.3 . . ?
C67 C84 H84 110.3 . . ?
O6 C84 H84A 110.3 . . ?
C67 C84 H84A 110.3 . . ?
H84 C84 H84A 108.6 . . ?
C78 C85 C118 113.7(5) . . ?
C78 C85 H85 108.8 . . ?
C118 C85 H85 108.8 . . ?
C78 C85 H85A 108.8 . . ?
C118 C85 H85A 108.8 . . ?
H85 C85 H85A 107.7 . . ?
C67 C86 C90 111.7(5) . . ?
C67 C86 H86 109.3 . . ?
C90 C86 H86 109.3 . . ?
C67 C86 H86A 109.3 . . ?
C90 C86 H86A 109.3 . . ?
H86 C86 H86A 107.9 . . ?
C59 C87 H87 109.5 . . ?
C59 C87 H87A 109.5 . . ?
H87 C87 H87A 109.5 . . ?
C59 C87 H87B 109.5 . . ?
H87 C87 H87B 109.5 . . ?
H87A C87 H87B 109.5 . . ?
O7 C88 C112 107.1(5) . . ?
O7 C88 H88 110.3 . . ?
C112 C88 H88 110.3 . . ?
O7 C88 H88A 110.3 . . ?
C112 C88 H88A 110.3 . . ?
H88 C88 H88A 108.5 . . ?
C70 C89 C109 114.0(6) . . ?
C70 C89 H89 108.8 . . ?
C109 C89 H89 108.8 . . ?
C70 C89 H89A 108.8 . . ?
C109 C89 H89A 108.8 . . ?
H89 C89 H89A 107.6 . . ?
C86 C90 H90 109.5 . . ?
C86 C90 H90A 109.5 . . ?
H90 C90 H90A 109.5 . . ?
C86 C90 H90B 109.5 . . ?
H90 C90 H90B 109.5 . . ?
H90A C90 H90B 109.5 . . ?
C108 C91 C74 114.1(6) . . ?
C108 C91 H91 108.7 . . ?
C74 C91 H91 108.7 . . ?
C108 C91 H91A 108.7 . . ?
C74 C91 H91A 108.7 . . ?
H91 C91 H91A 107.6 . . ?
C76 C92 C93 114.1(5) . . ?
C76 C92 H92 108.7 . . ?
C93 C92 H92 108.7 . . ?
C76 C92 H92A 108.7 . . ?
C93 C92 H92A 108.7 . . ?
H92 C92 H92A 107.6 . . ?
O13 C93 C92 108.2(5) . . ?
O13 C93 H93 110.0 . . ?
C92 C93 H93 110.0 . . ?
O13 C93 H93A 110.0 . . ?
C92 C93 H93A 110.0 . . ?
H93 C93 H93A 108.4 . . ?
O15 C94 C83 106.9(5) . . ?
O15 C94 H94 110.3 . . ?
C83 C94 H94 110.3 . . ?
O15 C94 H94A 110.3 . . ?
C83 C94 H94A 110.3 . . ?
H94 C94 H94A 108.6 . . ?
O7 C95 C47 123.8(6) . . ?
O7 C95 C61 114.7(5) . . ?
C47 C95 C61 121.5(5) . . ?
C98 C96 H96 109.5 . . ?
C98 C96 H96A 109.5 . . ?
H96 C96 H96A 109.5 . . ?
C98 C96 H96B 109.5 . . ?
H96 C96 H96B 109.5 . . ?
H96A C96 H96B 109.5 . . ?
C66 C97 C99 116.0(5) . . ?
C66 C97 H97 108.3 . . ?
C99 C97 H97 108.3 . . ?
C66 C97 H97A 108.3 . . ?
C99 C97 H97A 108.3 . . ?
H97 C97 H97A 107.4 . . ?
C77 C98 C96 110.6(5) . . ?
C77 C98 H98 109.5 . . ?
C96 C98 H98 109.5 . . ?
C77 C98 H98A 109.5 . . ?
C96 C98 H98A 109.5 . . ?
H98 C98 H98A 108.1 . . ?
C122 C99 C97 113.2(6) . . ?
C122 C99 H99 108.9 . . ?
C97 C99 H99 108.9 . . ?
C122 C99 H99A 108.9 . . ?
C97 C99 H99A 108.9 . . ?
H99 C99 H99A 107.8 . . ?
O14 C100 C133 109.7(5) . . ?
O14 C100 H100 109.7 . . ?
C133 C100 H100 109.7 . . ?
O14 C100 H101 109.7 . . ?
C133 C100 H101 109.7 . . ?
H100 C100 H101 108.2 . . ?
C113 C101 C106 114.6(6) . . ?
C113 C101 H102 108.6 . . ?
C106 C101 H102 108.6 . . ?
C113 C101 H103 108.6 . . ?
C106 C101 H103 108.6 . . ?
H102 C101 H103 107.6 . . ?
O10 C102 C127 114.1(7) . . ?
O10 C102 H104 108.7 . . ?
C127 C102 H104 108.7 . . ?
O10 C102 H105 108.7 . . ?
C127 C102 H105 108.7 . . ?
H104 C102 H105 107.6 . . ?
C76 C103 H106 109.5 . . ?
C76 C103 H107 109.5 . . ?
H106 C103 H107 109.5 . . ?
C76 C103 H108 109.5 . . ?
H106 C103 H108 109.5 . . ?
H107 C103 H108 109.5 . . ?
O12 C104 C131 106.9(5) . . ?
O12 C104 H109 110.3 . . ?
C131 C104 H109 110.3 . . ?
O12 C104 H110 110.3 . . ?
C131 C104 H110 110.3 . . ?
H109 C104 H110 108.6 . . ?
C83 C105 C119 112.9(6) . . ?
C83 C105 H111 109.0 . . ?
C119 C105 H111 109.0 . . ?
C83 C105 H112 109.0 . . ?
C119 C105 H112 109.0 . . ?
H111 C105 H112 107.8 . . ?
O8 C106 C101 106.6(5) . . ?
O8 C106 H113 110.4 . . ?
C101 C106 H113 110.4 . . ?
O8 C106 H114 110.4 . . ?
C101 C106 H114 110.4 . . ?
H113 C106 H114 108.6 . . ?
C108 C107 H115 109.5 . . ?
C108 C107 H116 109.5 . . ?
H115 C107 H116 109.5 . . ?
C108 C107 H117 109.5 . . ?
H115 C107 H117 109.5 . . ?
H116 C107 H117 109.5 . . ?
C91 C108 C107 112.4(6) . . ?
C91 C108 H118 109.1 . . ?
C107 C108 H118 109.1 . . ?
C91 C108 H119 109.1 . . ?
C107 C108 H119 109.1 . . ?
H118 C108 H119 107.9 . . ?
C89 C109 H120 109.5 . . ?
C89 C109 H121 109.5 . . ?
H120 C109 H121 109.5 . . ?
C89 C109 H122 109.5 . . ?
H120 C109 H122 109.5 . . ?
H121 C109 H122 109.5 . . ?
C80 C110 H123 109.5 . . ?
C80 C110 H124 109.5 . . ?
H123 C110 H124 109.5 . . ?
C80 C110 H125 109.5 . . ?
H123 C110 H125 109.5 . . ?
H124 C110 H125 109.5 . . ?
C123 C111 N17 119.2(6) . . ?
C123 C111 H126 107.5 . . ?
N17 C111 H126 107.5 . . ?
C123 C111 H127 107.5 . . ?
N17 C111 H127 107.5 . . ?
H126 C111 H127 107.0 . . ?
C88 C112 C139 111.1(6) . . ?
C88 C112 H128 109.4 . . ?
C139 C112 H128 109.4 . . ?
C88 C112 H129 109.4 . . ?
C139 C112 H129 109.4 . . ?
H128 C112 H129 108.0 . . ?
C125 C113 C101 113.0(7) . . ?
C125 C113 H130 109.0 . . ?
C101 C113 H130 109.0 . . ?
C125 C113 H131 109.0 . . ?
C101 C113 H131 109.0 . . ?
H130 C113 H131 107.8 . . ?
C116 C114 C115 114.5(6) . . ?
C116 C114 H132 108.6 . . ?
C115 C114 H132 108.6 . . ?
C116 C114 H133 108.6 . . ?
C115 C114 H133 108.6 . . ?
H132 C114 H133 107.6 . . ?
C130 C115 C114 116.0(7) . . ?
C130 C115 H134 108.3 . . ?
C114 C115 H134 108.3 . . ?
C130 C115 H135 108.3 . . ?
C114 C115 H135 108.3 . . ?
H134 C115 H135 107.4 . . ?
O9 C116 C114 106.2(6) . . ?
O9 C116 H136 110.5 . . ?
C114 C116 H136 110.5 . . ?
O9 C116 H137 110.5 . . ?
C114 C116 H137 110.5 . . ?
H136 C116 H137 108.7 . . ?
C121 C117 H138 109.5 . . ?
C121 C117 H139 109.5 . . ?
H138 C117 H139 109.5 . . ?
C121 C117 H140 109.5 . . ?
H138 C117 H140 109.5 . . ?
H139 C117 H140 109.5 . . ?
C128 C118 C85 113.8(6) . . ?
C128 C118 H141 108.8 . . ?
C85 C118 H141 108.8 . . ?
C128 C118 H142 108.8 . . ?
C85 C118 H142 108.8 . . ?
H141 C118 H142 107.7 . . ?
C105 C119 H143 109.5 . . ?
C105 C119 H144 109.5 . . ?
H143 C119 H144 109.5 . . ?
C105 C119 H145 109.5 . . ?
H143 C119 H145 109.5 . . ?
H144 C119 H145 109.5 . . ?
C129 C120 C69 112.0(6) . . ?
C129 C120 H146 109.2 . . ?
C69 C120 H146 109.2 . . ?
C129 C120 H147 109.2 . . ?
C69 C120 H147 109.2 . . ?
H146 C120 H147 107.9 . . ?
C75 C121 C117 109.4(6) . . ?
C75 C121 H148 109.8 . . ?
C117 C121 H148 109.8 . . ?
C75 C121 H149 109.8 . . ?
C117 C121 H149 109.8 . . ?
H148 C121 H149 108.2 . . ?
C99 C122 H150 109.5 . . ?
C99 C122 H151 109.5 . . ?
H150 C122 H151 109.5 . . ?
C99 C122 H152 109.5 . . ?
H150 C122 H152 109.5 . . ?
H151 C122 H152 109.5 . . ?
C111 C123 C142 118.7(6) . . ?
C111 C123 H153 107.6 . . ?
C142 C123 H153 107.6 . . ?
C111 C123 H154 107.6 . . ?
C142 C123 H154 107.6 . . ?
H153 C123 H154 107.1 . . ?
S1 C124 H155 109.5 . . ?
S1 C124 H156 109.5 . . ?
H155 C124 H156 109.5 . . ?
S1 C124 H157 109.5 . . ?
H155 C124 H157 109.5 . . ?
H156 C124 H157 109.5 . . ?
C113 C125 H158 109.5 . . ?
C113 C125 H159 109.5 . . ?
H158 C125 H159 109.5 . . ?
C113 C125 H160 109.5 . . ?
H158 C125 H160 109.5 . . ?
H159 C125 H160 109.5 . . ?
C142 C126 H161 109.5 . . ?
C142 C126 H162 109.5 . . ?
H161 C126 H162 109.5 . . ?
C142 C126 H163 109.5 . . ?
H161 C126 H163 109.5 . . ?
H162 C126 H163 109.5 . . ?
C140 C127 C102 116.0(8) . . ?
C140 C127 H164 108.3 . . ?
C102 C127 H164 108.3 . . ?
C140 C127 H165 108.3 . . ?
C102 C127 H165 108.3 . . ?
H164 C127 H165 107.4 . . ?
C118 C128 H166 109.5 . . ?
C118 C128 H167 109.5 . . ?
H166 C128 H167 109.5 . . ?
C118 C128 H168 109.5 . . ?
H166 C128 H168 109.5 . . ?
H167 C128 H168 109.5 . . ?
C120 C129 H169 109.5 . . ?
C120 C129 H170 109.5 . . ?
H169 C129 H170 109.5 . . ?
C120 C129 H171 109.5 . . ?
H169 C129 H171 109.5 . . ?
H170 C129 H171 109.5 . . ?
C115 C130 H172 109.5 . . ?
C115 C130 H173 109.5 . . ?
H172 C130 H173 109.5 . . ?
C115 C130 H174 109.5 . . ?
H172 C130 H174 109.5 . . ?
H173 C130 H174 109.5 . . ?
C104 C131 C132 113.1(7) . . ?
C104 C131 H175 109.0 . . ?
C132 C131 H175 109.0 . . ?
C104 C131 H176 109.0 . . ?
C132 C131 H176 109.0 . . ?
H175 C131 H176 107.8 . . ?
C131 C132 C146 111.4(8) . . ?
C131 C132 H177 109.4 . . ?
C146 C132 H177 109.4 . . ?
C131 C132 H178 109.4 . . ?
C146 C132 H178 109.4 . . ?
H177 C132 H178 108.0 . . ?
C141 C133 C100 121.5(8) . . ?
C141 C133 H179 107.0 . . ?
C100 C133 H179 107.0 . . ?
C141 C133 H180 107.0 . . ?
C100 C133 H180 107.0 . . ?
H179 C133 H180 106.7 . . ?
C139 C134 H210 109.5 . . ?
C139 C134 H211 109.5 . . ?
H210 C134 H211 109.5 . . ?
C139 C134 H212 109.5 . . ?
H210 C134 H212 109.5 . . ?
H211 C134 H212 109.5 . . ?
C144 C135 C143 113.1(9) . . ?
C144 C135 H183 109.0 . . ?
C143 C135 H183 109.0 . . ?
C144 C135 H184 109.0 . . ?
C143 C135 H184 109.0 . . ?
H183 C135 H184 107.8 . . ?
C140 C136 H185 109.5 . . ?
C140 C136 H186 109.5 . . ?
H185 C136 H186 109.5 . . ?
C140 C136 H187 109.5 . . ?
H185 C136 H187 109.5 . . ?
H186 C136 H187 109.5 . . ?
S1 C137 H188 109.5 . . ?
S1 C137 H189 109.5 . . ?
H188 C137 H189 109.5 . . ?
S1 C137 H190 109.5 . . ?
H188 C137 H190 109.5 . . ?
H189 C137 H190 109.5 . . ?
C141 C138 H191 109.5 . . ?
C141 C138 H192 109.5 . . ?
H191 C138 H192 109.5 . . ?
C141 C138 H193 109.5 . . ?
H191 C138 H193 109.5 . . ?
H192 C138 H193 109.5 . . ?
C134 C139 C112 111.0(7) . . ?
C134 C139 H194 109.4 . . ?
C112 C139 H194 109.4 . . ?
C134 C139 H195 109.4 . . ?
C112 C139 H195 109.4 . . ?
H194 C139 H195 108.0 . . ?
C127 C140 C136 113.2(8) . . ?
C127 C140 H196 108.9 . . ?
C136 C140 H196 108.9 . . ?
C127 C140 H197 108.9 . . ?
C136 C140 H197 108.9 . . ?
H196 C140 H197 107.7 . . ?
C133 C141 C138 124.2(8) . . ?
C133 C141 H198 106.3 . . ?
C138 C141 H198 106.3 . . ?
C133 C141 H199 106.3 . . ?
C138 C141 H199 106.3 . . ?
H198 C141 H199 106.4 . . ?
C123 C142 C126 112.3(7) . . ?
C123 C142 H200 109.1 . . ?
C126 C142 H200 109.1 . . ?
C123 C142 H201 109.1 . . ?
C126 C142 H201 109.1 . . ?
H200 C142 H201 107.9 . . ?
C145 C143 C135 110.9(12) . . ?
C145 C143 H202 124.5 . . ?
C135 C143 H202 124.5 . . ?
O16 C144 C135 112.7(8) . . ?
O16 C144 H203 109.1 . . ?
C135 C144 H203 109.1 . . ?
O16 C144 H204 109.1 . . ?
C135 C144 H204 109.1 . . ?
H203 C144 H204 107.8 . . ?
C143 C145 H205 120.0 . . ?
C143 C145 H206 120.0 . . ?
H205 C145 H206 120.0 . . ?
C132 C146 H207 109.5 . . ?
C132 C146 H208 109.5 . . ?
H207 C146 H208 109.5 . . ?
C132 C146 H209 109.5 . . ?
H207 C146 H209 109.5 . . ?
H208 C146 H209 109.5 . . ?

loop_
_geom_bond_atom_site_label_1
_geom_bond_atom_site_label_2
_geom_bond_distance
_geom_bond_site_symmetry_2
_geom_bond_publ_flag
Tb1 N9 2.419(4) . ?
Tb1 N2 2.423(5) . ?
Tb1 N11 2.428(4) . ?
Tb1 N12 2.433(4) . ?
Tb1 N5 2.440(4) . ?
Tb1 N1 2.451(4) . ?
Tb1 N16 2.455(4) . ?
Tb1 N8 2.456(4) . ?
S1 O17 1.423(7) . ?
S1 C137 1.826(9) . ?
S1 C124 1.840(10) . ?
O1 C28 1.365(6) . ?
O1 C66 1.438(7) . ?
N1 C1 1.359(7) . ?
N1 C14 1.377(7) . ?
O2 C44 1.378(6) . ?
O2 C72 1.422(7) . ?
O3 C43 1.370(6) . ?
O3 C49 1.445(7) . ?
O4 C63 1.368(7) . ?
O4 C74 1.440(7) . ?
N2 C13 1.370(7) . ?
N2 C2 1.385(7) . ?
N3 C1 1.325(7) . ?
N3 C5 1.329(7) . ?
O5 C52 1.361(6) . ?
O5 C81 1.427(7) . ?
N4 C31 1.334(7) . ?
N4 C18 1.338(7) . ?
N5 C16 1.366(7) . ?
N5 C25 1.387(7) . ?
N6 C23 1.332(7) . ?
N6 C13 1.346(7) . ?
O6 C65 1.357(6) . ?
O6 C84 1.435(6) . ?
O7 C95 1.371(7) . ?
O7 C88 1.411(7) . ?
N7 C8 1.321(7) . ?
N7 C25 1.338(7) . ?
O8 C57 1.363(7) . ?
O8 C106 1.426(7) . ?
N8 C23 1.360(7) . ?
N8 C5 1.363(7) . ?
N9 C4 1.355(7) . ?
N9 C31 1.381(7) . ?
N10 C26 1.332(7) . ?
N10 C2 1.338(7) . ?
O9 C27 1.387(7) . ?
O9 C116 1.446(8) . ?
O10 C61 1.373(7) . ?
O10 C102 1.431(8) . ?
N11 C33 1.353(7) . ?
N11 C8 1.381(7) . ?
O11 C46 1.368(7) . ?
O11 C78 1.434(7) . ?
O12 C62 1.359(7) . ?
O12 C104 1.433(8) . ?
N12 C26 1.372(7) . ?
N12 C10 1.384(7) . ?
N13 C10 1.330(7) . ?
N13 C14 1.337(7) . ?
O13 C73 1.370(7) . ?
O13 C93 1.432(7) . ?
O14 C51 1.384(7) . ?
O14 C100 1.429(7) . ?
O15 C48 1.366(7) . ?
O15 C94 1.439(7) . ?
N14 C32 1.324(7) . ?
N14 C16 1.338(7) . ?
N15 C4 1.336(7) . ?
N15 C33 1.343(7) . ?
N16 C32 1.362(7) . ?
N16 C18 1.374(7) . ?
O16 C144 1.371(10) . ?
O16 C56 1.373(7) . ?
C1 C29 1.470(8) . ?
C2 C11 1.449(8) . ?
N17 C111 1.509(8) . ?
N17 C79 1.517(7) . ?
N17 C68 1.527(8) . ?
N17 C82 1.544(8) . ?
C3 C15 1.384(7) . ?
C3 C34 1.394(8) . ?
C3 C16 1.455(7) . ?
C4 C9 1.474(7) . ?
C5 C6 1.470(7) . ?
C6 C35 1.384(8) . ?
C6 C38 1.385(7) . ?
C7 C29 1.381(7) . ?
C7 C17 1.402(8) . ?
C7 C14 1.459(7) . ?
C8 C24 1.474(7) . ?
C9 C55 1.383(8) . ?
C9 C19 1.383(8) . ?
C10 C12 1.454(7) . ?
C11 C22 1.393(7) . ?
C11 C64 1.396(8) . ?
C12 C21 1.384(8) . ?
C12 C60 1.387(8) . ?
C13 C22 1.444(7) . ?
C15 C50 1.400(8) . ?
C15 C25 1.445(7) . ?
C17 C27 1.361(8) . ?
C17 H17 0.9300 . ?
C18 C20 1.447(7) . ?
C19 C53 1.399(8) . ?
C19 C31 1.452(8) . ?
C20 C30 1.395(8) . ?
C20 C47 1.404(8) . ?
C21 C40 1.393(7) . ?
C21 C26 1.473(7) . ?
C22 C58 1.394(8) . ?
C23 C35 1.472(7) . ?
C24 C42 1.385(7) . ?
C24 C41 1.391(7) . ?
C27 C62 1.420(8) . ?
C28 C34 1.388(8) . ?
C28 C51 1.422(8) . ?
C29 C45 1.384(8) . ?
C30 C37 1.388(8) . ?
C30 C32 1.472(8) . ?
C33 C42 1.456(7) . ?
C34 H34 0.9300 . ?
C35 C54 1.393(8) . ?
C36 C79 1.524(8) . ?
C36 C59 1.530(8) . ?
C36 H36 0.9700 . ?
C36 H36A 0.9700 . ?
C37 C61 1.405(8) . ?
C37 H37 0.9300 . ?
C38 C73 1.375(8) . ?
C38 H38 0.9300 . ?
C39 C42 1.377(8) . ?
C39 C63 1.392(8) . ?
C39 H39 0.9300 . ?
C40 C65 1.381(8) . ?
C40 H40 0.9300 . ?
C41 C43 1.375(8) . ?
C41 H41 0.9300 . ?
C43 C63 1.421(8) . ?
C44 C55 1.377(8) . ?
C44 C46 1.424(8) . ?
C45 C62 1.389(8) . ?
C45 H45 0.9300 . ?
C46 C53 1.369(8) . ?
C47 C95 1.391(8) . ?
C47 H47 0.9300 . ?
C48 C64 1.397(8) . ?
C48 C56 1.423(8) . ?
C49 C71 1.506(8) . ?
C49 H49 0.9700 . ?
C49 H49A 0.9700 . ?
C50 C51 1.374(8) . ?
C50 H50 0.9300 . ?
C52 C60 1.386(8) . ?
C52 C65 1.423(8) . ?
C53 H53 0.9300 . ?
C54 C57 1.397(8) . ?
C54 H54 0.9300 . ?
C55 H55 0.9300 . ?
C56 C58 1.375(8) . ?
C57 C73 1.419(8) . ?
C58 H58 0.9300 . ?
C59 C87 1.529(9) . ?
C59 H59 0.9700 . ?
C59 H59A 0.9700 . ?
C60 H60 0.9300 . ?
C61 C95 1.404(8) . ?
C64 H64 0.9300 . ?
C66 C97 1.519(8) . ?
C66 H66 0.9700 . ?
C66 H66A 0.9700 . ?
C67 C84 1.501(7) . ?
C67 C86 1.506(8) . ?
C67 H67 0.9700 . ?
C67 H67A 0.9700 . ?
C68 C69 1.514(9) . ?
C68 H68 0.9700 . ?
C68 H68A 0.9700 . ?
C69 C120 1.507(9) . ?
C69 H69 0.9700 . ?
C69 H69A 0.9700 . ?
C70 C89 1.506(9) . ?
C70 C81 1.515(8) . ?
C70 H70 0.9700 . ?
C70 H70A 0.9700 . ?
C71 C80 1.519(8) . ?
C71 H71 0.9700 . ?
C71 H71A 0.9700 . ?
C72 C77 1.518(8) . ?
C72 H72 0.9700 . ?
C72 H72A 0.9700 . ?
C74 C91 1.501(8) . ?
C74 H74 0.9700 . ?
C74 H74A 0.9700 . ?
C75 C121 1.493(10) . ?
C75 C82 1.563(9) . ?
C75 H75 0.9700 . ?
C75 H75A 0.9700 . ?
C76 C92 1.491(9) . ?
C76 C103 1.533(9) . ?
C76 H76 0.9700 . ?
C76 H76A 0.9700 . ?
C77 C98 1.520(8) . ?
C77 H77 0.9700 . ?
C77 H77A 0.9700 . ?
C78 C85 1.511(8) . ?
C78 H78 0.9700 . ?
C78 H78A 0.9700 . ?
C79 H79 0.9700 . ?
C79 H79A 0.9700 . ?
C80 C110 1.516(9) . ?
C80 H80 0.9700 . ?
C80 H80A 0.9700 . ?
C81 H81 0.9700 . ?
C81 H81A 0.9700 . ?
C82 H82 0.9700 . ?
C82 H82A 0.9700 . ?
C83 C94 1.510(9) . ?
C83 C105 1.516(9) . ?
C83 H83 0.9700 . ?
C83 H83A 0.9700 . ?
C84 H84 0.9700 . ?
C84 H84A 0.9700 . ?
C85 C118 1.527(9) . ?
C85 H85 0.9700 . ?
C85 H85A 0.9700 . ?
C86 C90 1.523(8) . ?
C86 H86 0.9700 . ?
C86 H86A 0.9700 . ?
C87 H87 0.9600 . ?
C87 H87A 0.9600 . ?
C87 H87B 0.9600 . ?
C88 C112 1.514(8) . ?
C88 H88 0.9700 . ?
C88 H88A 0.9700 . ?
C89 C109 1.509(8) . ?
C89 H89 0.9700 . ?
C89 H89A 0.9700 . ?
C90 H90 0.9600 . ?
C90 H90A 0.9600 . ?
C90 H90B 0.9600 . ?
C91 C108 1.483(9) . ?
C91 H91 0.9700 . ?
C91 H91A 0.9700 . ?
C92 C93 1.526(8) . ?
C92 H92 0.9700 . ?
C92 H92A 0.9700 . ?
C93 H93 0.9700 . ?
C93 H93A 0.9700 . ?
C94 H94 0.9700 . ?
C94 H94A 0.9700 . ?
C96 C98 1.527(8) . ?
C96 H96 0.9600 . ?
C96 H96A 0.9600 . ?
C96 H96B 0.9600 . ?
C97 C99 1.538(9) . ?
C97 H97 0.9700 . ?
C97 H97A 0.9700 . ?
C98 H98 0.9700 . ?
C98 H98A 0.9700 . ?
C99 C122 1.499(10) . ?
C99 H99 0.9700 . ?
C99 H99A 0.9700 . ?
C100 C133 1.483(9) . ?
C100 H100 0.9700 . ?
C100 H101 0.9700 . ?
C101 C113 1.510(10) . ?
C101 C106 1.529(8) . ?
C101 H102 0.9700 . ?
C101 H103 0.9700 . ?
C102 C127 1.496(11) . ?
C102 H104 0.9700 . ?
C102 H105 0.9700 . ?
C103 H106 0.9600 . ?
C103 H107 0.9600 . ?
C103 H108 0.9600 . ?
C104 C131 1.511(9) . ?
C104 H109 0.9700 . ?
C104 H110 0.9700 . ?
C105 C119 1.521(9) . ?
C105 H111 0.9700 . ?
C105 H112 0.9700 . ?
C106 H113 0.9700 . ?
C106 H114 0.9700 . ?
C107 C108 1.535(9) . ?
C107 H115 0.9600 . ?
C107 H116 0.9600 . ?
C107 H117 0.9600 . ?
C108 H118 0.9700 . ?
C108 H119 0.9700 . ?
C109 H120 0.9600 . ?
C109 H121 0.9600 . ?
C109 H122 0.9600 . ?
C110 H123 0.9600 . ?
C110 H124 0.9600 . ?
C110 H125 0.9600 . ?
C111 C123 1.502(10) . ?
C111 H126 0.9700 . ?
C111 H127 0.9700 . ?
C112 C139 1.654(13) . ?
C112 H128 0.9700 . ?
C112 H129 0.9700 . ?
C113 C125 1.474(12) . ?
C113 H130 0.9700 . ?
C113 H131 0.9700 . ?
C114 C116 1.496(9) . ?
C114 C115 1.513(10) . ?
C114 H132 0.9700 . ?
C114 H133 0.9700 . ?
C115 C130 1.506(10) . ?
C115 H134 0.9700 . ?
C115 H135 0.9700 . ?
C116 H136 0.9700 . ?
C116 H137 0.9700 . ?
C117 C121 1.548(10) . ?
C117 H138 0.9600 . ?
C117 H139 0.9600 . ?
C117 H140 0.9600 . ?
C118 C128 1.506(9) . ?
C118 H141 0.9700 . ?
C118 H142 0.9700 . ?
C119 H143 0.9600 . ?
C119 H144 0.9600 . ?
C119 H145 0.9600 . ?
C120 C129 1.505(10) . ?
C120 H146 0.9700 . ?
C120 H147 0.9700 . ?
C121 H148 0.9700 . ?
C121 H149 0.9700 . ?
C122 H150 0.9600 . ?
C122 H151 0.9600 . ?
C122 H152 0.9600 . ?
C123 C142 1.502(11) . ?
C123 H153 0.9700 . ?
C123 H154 0.9700 . ?
C124 H155 0.9600 . ?
C124 H156 0.9600 . ?
C124 H157 0.9600 . ?
C125 H158 0.9600 . ?
C125 H159 0.9600 . ?
C125 H160 0.9600 . ?
C126 C142 1.541(10) . ?
C126 H161 0.9600 . ?
C126 H162 0.9600 . ?
C126 H163 0.9600 . ?
C127 C140 1.465(12) . ?
C127 H164 0.9700 . ?
C127 H165 0.9700 . ?
C128 H166 0.9600 . ?
C128 H167 0.9600 . ?
C128 H168 0.9600 . ?
C129 H169 0.9600 . ?
C129 H170 0.9600 . ?
C129 H171 0.9600 . ?
C130 H172 0.9600 . ?
C130 H173 0.9600 . ?
C130 H174 0.9600 . ?
C131 C132 1.523(12) . ?
C131 H175 0.9700 . ?
C131 H176 0.9700 . ?
C132 C146 1.555(13) . ?
C132 H177 0.9700 . ?
C132 H178 0.9700 . ?
C133 C141 1.391(9) . ?
C133 H179 0.9700 . ?
C133 H180 0.9700 . ?
C134 C139 1.441(11) . ?
C134 H210 0.9600 . ?
C134 H211 0.9600 . ?
C134 H212 0.9600 . ?
C135 C144 1.465(12) . ?
C135 C143 1.565(14) . ?
C135 H183 0.9700 . ?
C135 H184 0.9700 . ?
C136 C140 1.560(13) . ?
C136 H185 0.9600 . ?
C136 H186 0.9600 . ?
C136 H187 0.9600 . ?
C137 H188 0.9600 . ?
C137 H189 0.9600 . ?
C137 H190 0.9600 . ?
C138 C141 1.464(10) . ?
C138 H191 0.9600 . ?
C138 H192 0.9600 . ?
C138 H193 0.9600 . ?
C139 H194 0.9700 . ?
C139 H195 0.9700 . ?
C140 H196 0.9700 . ?
C140 H197 0.9700 . ?
C141 H198 0.9700 . ?
C141 H199 0.9700 . ?
C142 H200 0.9700 . ?
C142 H201 0.9700 . ?
C143 C145 1.342(15) . ?
C143 H202 0.9300 . ?
C144 H203 0.9700 . ?
C144 H204 0.9700 . ?
C145 H205 0.9300 . ?
C145 H206 0.9300 . ?
C146 H207 0.9600 . ?
C146 H208 0.9600 . ?
C146 H209 0.9600 . ?

loop_
_geom_torsion_atom_site_label_1
_geom_torsion_atom_site_label_2
_geom_torsion_atom_site_label_3
_geom_torsion_atom_site_label_4
_geom_torsion
_geom_torsion_site_symmetry_1
_geom_torsion_site_symmetry_2
_geom_torsion_site_symmetry_3
_geom_torsion_site_symmetry_4
_geom_torsion_publ_flag
C5 N3 C1 N1 -2.4(9) . . . . ?
C5 N3 C1 C29 174.9(5) . . . . ?
C14 N1 C1 N3 174.5(6) . . . . ?
Tb1 N1 C1 N3 -34.3(8) . . . . ?
C14 N1 C1 C29 -3.0(6) . . . . ?
Tb1 N1 C1 C29 148.2(4) . . . . ?
C26 N10 C2 N2 2.2(9) . . . . ?
C26 N10 C2 C11 -179.7(5) . . . . ?
C13 N2 C2 N10 173.8(5) . . . . ?
Tb1 N2 C2 N10 -44.2(7) . . . . ?
C13 N2 C2 C11 -4.5(6) . . . . ?
Tb1 N2 C2 C11 137.5(4) . . . . ?
C33 N15 C4 N9 0.2(9) . . . . ?
C33 N15 C4 C9 -174.8(5) . . . . ?
C31 N9 C4 N15 -170.2(5) . . . . ?
Tb1 N9 C4 N15 44.3(7) . . . . ?
C31 N9 C4 C9 5.2(6) . . . . ?
Tb1 N9 C4 C9 -140.3(4) . . . . ?
C1 N3 C5 N8 2.1(9) . . . . ?
C1 N3 C5 C6 -173.3(5) . . . . ?
C23 N8 C5 N3 -172.6(6) . . . . ?
Tb1 N8 C5 N3 34.2(8) . . . . ?
C23 N8 C5 C6 3.3(6) . . . . ?
Tb1 N8 C5 C6 -149.9(3) . . . . ?
N3 C5 C6 C35 174.7(5) . . . . ?
N8 C5 C6 C35 -1.6(6) . . . . ?
N3 C5 C6 C38 -2.6(9) . . . . ?
N8 C5 C6 C38 -178.9(6) . . . . ?
C25 N7 C8 N11 9.5(9) . . . . ?
C25 N7 C8 C24 -166.7(5) . . . . ?
C33 N11 C8 N7 -174.5(5) . . . . ?
Tb1 N11 C8 N7 23.6(8) . . . . ?
C33 N11 C8 C24 2.1(6) . . . . ?
Tb1 N11 C8 C24 -159.8(3) . . . . ?
N15 C4 C9 C55 -10.2(9) . . . . ?
N9 C4 C9 C55 174.0(6) . . . . ?
N15 C4 C9 C19 171.6(5) . . . . ?
N9 C4 C9 C19 -4.2(6) . . . . ?
C14 N13 C10 N12 -5.0(9) . . . . ?
C14 N13 C10 C12 172.7(5) . . . . ?
C26 N12 C10 N13 173.9(5) . . . . ?
Tb1 N12 C10 N13 -36.5(7) . . . . ?
C26 N12 C10 C12 -4.1(6) . . . . ?
Tb1 N12 C10 C12 145.5(4) . . . . ?
N10 C2 C11 C22 -174.7(5) . . . . ?
N2 C2 C11 C22 3.7(6) . . . . ?
N10 C2 C11 C64 10.5(10) . . . . ?
N2 C2 C11 C64 -171.1(6) . . . . ?
N13 C10 C12 C21 -174.0(5) . . . . ?
N12 C10 C12 C21 4.1(6) . . . . ?
N13 C10 C12 C60 5.0(9) . . . . ?
N12 C10 C12 C60 -176.9(6) . . . . ?
C23 N6 C13 N2 0.8(8) . . . . ?
C23 N6 C13 C22 -178.5(5) . . . . ?
C2 N2 C13 N6 -175.8(5) . . . . ?
Tb1 N2 C13 N6 42.4(7) . . . . ?
C2 N2 C13 C22 3.6(6) . . . . ?
Tb1 N2 C13 C22 -138.2(4) . . . . ?
C10 N13 C14 N1 5.0(9) . . . . ?
C10 N13 C14 C7 -170.9(5) . . . . ?
C1 N1 C14 N13 -172.1(5) . . . . ?
Tb1 N1 C14 N13 35.8(7) . . . . ?
C1 N1 C14 C7 4.3(6) . . . . ?
Tb1 N1 C14 C7 -147.9(4) . . . . ?
C29 C7 C14 N13 172.6(5) . . . . ?
C17 C7 C14 N13 -8.6(10) . . . . ?
C29 C7 C14 N1 -3.9(6) . . . . ?
C17 C7 C14 N1 174.9(6) . . . . ?
C34 C3 C15 C50 -0.2(8) . . . . ?
C16 C3 C15 C50 179.4(5) . . . . ?
C34 C3 C15 C25 -179.0(5) . . . . ?
C16 C3 C15 C25 0.6(6) . . . . ?
C32 N14 C16 N5 -0.9(9) . . . . ?
C32 N14 C16 C3 -173.9(5) . . . . ?
C25 N5 C16 N14 -169.1(5) . . . . ?
Tb1 N5 C16 N14 44.3(7) . . . . ?
C25 N5 C16 C3 4.5(6) . . . . ?
Tb1 N5 C16 C3 -142.1(4) . . . . ?
C15 C3 C16 N14 170.8(5) . . . . ?
C34 C3 C16 N14 -9.6(9) . . . . ?
C15 C3 C16 N5 -3.2(6) . . . . ?
C34 C3 C16 N5 176.3(5) . . . . ?
C29 C7 C17 C27 -3.1(9) . . . . ?
C14 C7 C17 C27 178.2(6) . . . . ?
C31 N4 C18 N16 9.9(9) . . . . ?
C31 N4 C18 C20 -167.9(5) . . . . ?
C32 N16 C18 N4 -174.9(6) . . . . ?
Tb1 N16 C18 N4 23.0(8) . . . . ?
C32 N16 C18 C20 3.0(6) . . . . ?
Tb1 N16 C18 C20 -159.0(3) . . . . ?
C55 C9 C19 C53 0.7(9) . . . . ?
C4 C9 C19 C53 179.1(5) . . . . ?
C55 C9 C19 C31 -176.9(5) . . . . ?
C4 C9 C19 C31 1.5(6) . . . . ?
N4 C18 C20 C30 175.6(5) . . . . ?
N16 C18 C20 C30 -2.5(6) . . . . ?
N4 C18 C20 C47 1.6(10) . . . . ?
N16 C18 C20 C47 -176.5(6) . . . . ?
C60 C12 C21 C40 -1.2(8) . . . . ?
C10 C12 C21 C40 177.9(5) . . . . ?
C60 C12 C21 C26 178.5(5) . . . . ?
C10 C12 C21 C26 -2.4(6) . . . . ?
C64 C11 C22 C58 -1.9(9) . . . . ?
C2 C11 C22 C58 -177.4(5) . . . . ?
C64 C11 C22 C13 174.0(5) . . . . ?
C2 C11 C22 C13 -1.4(6) . . . . ?
N6 C13 C22 C11 178.1(5) . . . . ?
N2 C13 C22 C11 -1.3(6) . . . . ?
N6 C13 C22 C58 -6.6(9) . . . . ?
N2 C13 C22 C58 174.0(6) . . . . ?
C13 N6 C23 N8 -5.7(8) . . . . ?
C13 N6 C23 C35 170.7(5) . . . . ?
C5 N8 C23 N6 173.2(5) . . . . ?
Tb1 N8 C23 N6 -33.3(7) . . . . ?
C5 N8 C23 C35 -3.6(6) . . . . ?
Tb1 N8 C23 C35 149.9(3) . . . . ?
N7 C8 C24 C42 176.3(5) . . . . ?
N11 C8 C24 C42 -0.5(6) . . . . ?
N7 C8 C24 C41 1.2(10) . . . . ?
N11 C8 C24 C41 -175.6(6) . . . . ?
C8 N7 C25 N5 1.1(8) . . . . ?
C8 N7 C25 C15 176.6(5) . . . . ?
C16 N5 C25 N7 171.9(5) . . . . ?
Tb1 N5 C25 N7 -42.0(7) . . . . ?
C16 N5 C25 C15 -4.1(6) . . . . ?
Tb1 N5 C25 C15 142.0(4) . . . . ?
C3 C15 C25 N7 -174.1(5) . . . . ?
C50 C15 C25 N7 7.4(10) . . . . ?
C3 C15 C25 N5 2.1(6) . . . . ?
C50 C15 C25 N5 -176.4(6) . . . . ?
C2 N10 C26 N12 4.1(9) . . . . ?
C2 N10 C26 C21 -175.6(5) . . . . ?
C10 N12 C26 N10 -177.1(5) . . . . ?
Tb1 N12 C26 N10 33.3(7) . . . . ?
C10 N12 C26 C21 2.6(6) . . . . ?
Tb1 N12 C26 C21 -146.9(4) . . . . ?
C12 C21 C26 N10 179.7(5) . . . . ?
C40 C21 C26 N10 -0.6(9) . . . . ?
C12 C21 C26 N12 0.0(6) . . . . ?
C40 C21 C26 N12 179.7(6) . . . . ?
C7 C17 C27 O9 174.5(5) . . . . ?
C7 C17 C27 C62 0.0(9) . . . . ?
C116 O9 C27 C17 107.7(7) . . . . ?
C116 O9 C27 C62 -77.7(7) . . . . ?
C66 O1 C28 C34 -0.8(8) . . . . ?
C66 O1 C28 C51 -179.9(5) . . . . ?
C17 C7 C29 C45 3.7(9) . . . . ?
C14 C7 C29 C45 -177.3(6) . . . . ?
C17 C7 C29 C1 -177.0(5) . . . . ?
C14 C7 C29 C1 2.0(6) . . . . ?
N3 C1 C29 C7 -177.2(5) . . . . ?
N1 C1 C29 C7 0.5(6) . . . . ?
N3 C1 C29 C45 2.1(10) . . . . ?
N1 C1 C29 C45 179.8(6) . . . . ?
C47 C20 C30 C37 -0.6(9) . . . . ?
C18 C20 C30 C37 -175.6(5) . . . . ?
C47 C20 C30 C32 175.9(5) . . . . ?
C18 C20 C30 C32 1.0(6) . . . . ?
C18 N4 C31 N9 1.1(9) . . . . ?
C18 N4 C31 C19 177.3(5) . . . . ?
C4 N9 C31 N4 172.4(5) . . . . ?
Tb1 N9 C31 N4 -43.4(7) . . . . ?
C4 N9 C31 C19 -4.2(6) . . . . ?
Tb1 N9 C31 C19 139.9(4) . . . . ?
C9 C19 C31 N4 -175.2(5) . . . . ?
C53 C19 C31 N4 7.5(10) . . . . ?
C9 C19 C31 N9 1.6(6) . . . . ?
C53 C19 C31 N9 -175.6(6) . . . . ?
C16 N14 C32 N16 -10.0(9) . . . . ?
C16 N14 C32 C30 164.8(5) . . . . ?
C18 N16 C32 N14 172.9(6) . . . . ?
Tb1 N16 C32 N14 -24.7(8) . . . . ?
C18 N16 C32 C30 -2.4(6) . . . . ?
Tb1 N16 C32 C30 160.0(3) . . . . ?
C37 C30 C32 N14 1.2(10) . . . . ?
C20 C30 C32 N14 -174.9(5) . . . . ?
C37 C30 C32 N16 176.9(6) . . . . ?
C20 C30 C32 N16 0.8(6) . . . . ?
C4 N15 C33 N11 -11.8(9) . . . . ?
C4 N15 C33 C42 164.2(5) . . . . ?
C8 N11 C33 N15 173.5(5) . . . . ?
Tb1 N11 C33 N15 -24.1(8) . . . . ?
C8 N11 C33 C42 -2.8(6) . . . . ?
Tb1 N11 C33 C42 159.6(3) . . . . ?
O1 C28 C34 C3 -178.8(5) . . . . ?
C51 C28 C34 C3 0.3(8) . . . . ?
C15 C3 C34 C28 0.4(8) . . . . ?
C16 C3 C34 C28 -179.0(5) . . . . ?
C38 C6 C35 C54 -0.6(9) . . . . ?
C5 C6 C35 C54 -178.1(5) . . . . ?
C38 C6 C35 C23 177.0(5) . . . . ?
C5 C6 C35 C23 -0.5(6) . . . . ?
N6 C23 C35 C6 -174.4(5) . . . . ?
N8 C23 C35 C6 2.5(6) . . . . ?
N6 C23 C35 C54 2.7(10) . . . . ?
N8 C23 C35 C54 179.7(6) . . . . ?
C20 C30 C37 C61 0.4(9) . . . . ?
C32 C30 C37 C61 -175.1(6) . . . . ?
C35 C6 C38 C73 1.2(9) . . . . ?
C5 C6 C38 C73 178.1(6) . . . . ?
C12 C21 C40 C65 0.2(8) . . . . ?
C26 C21 C40 C65 -179.5(6) . . . . ?
C42 C24 C41 C43 0.5(8) . . . . ?
C8 C24 C41 C43 175.0(6) . . . . ?
C63 C39 C42 C24 1.6(9) . . . . ?
C63 C39 C42 C33 -174.7(6) . . . . ?
C41 C24 C42 C39 -2.5(9) . . . . ?
C8 C24 C42 C39 -178.2(5) . . . . ?
C41 C24 C42 C33 174.7(5) . . . . ?
C8 C24 C42 C33 -1.1(6) . . . . ?
N15 C33 C42 C39 2.5(10) . . . . ?
N11 C33 C42 C39 179.2(6) . . . . ?
N15 C33 C42 C24 -174.2(5) . . . . ?
N11 C33 C42 C24 2.5(6) . . . . ?
C49 O3 C43 C41 5.5(9) . . . . ?
C49 O3 C43 C63 -173.6(5) . . . . ?
C24 C41 C43 O3 -176.8(5) . . . . ?
C24 C41 C43 C63 2.3(9) . . . . ?
C72 O2 C44 C55 4.1(8) . . . . ?
C72 O2 C44 C46 -174.7(5) . . . . ?
C7 C29 C45 C62 -1.0(9) . . . . ?
C1 C29 C45 C62 179.9(6) . . . . ?
C78 O11 C46 C53 -14.8(9) . . . . ?
C78 O11 C46 C44 165.6(5) . . . . ?
C55 C44 C46 O11 -176.7(5) . . . . ?
O2 C44 C46 O11 2.2(8) . . . . ?
C55 C44 C46 C53 3.6(9) . . . . ?
O2 C44 C46 C53 -177.5(5) . . . . ?
C30 C20 C47 C95 -0.3(9) . . . . ?
C18 C20 C47 C95 173.1(6) . . . . ?
C94 O15 C48 C64 3.6(10) . . . . ?
C94 O15 C48 C56 -173.2(6) . . . . ?
C43 O3 C49 C71 175.3(5) . . . . ?
C3 C15 C50 C51 -0.8(9) . . . . ?
C25 C15 C50 C51 177.6(6) . . . . ?
C15 C50 C51 O14 -179.3(6) . . . . ?
C15 C50 C51 C28 1.6(9) . . . . ?
C100 O14 C51 C50 -1.8(10) . . . . ?
C100 O14 C51 C28 177.4(6) . . . . ?
O1 C28 C51 C50 177.8(6) . . . . ?
C34 C28 C51 C50 -1.4(9) . . . . ?
O1 C28 C51 O14 -1.4(8) . . . . ?
C34 C28 C51 O14 179.4(5) . . . . ?
C81 O5 C52 C60 0.9(8) . . . . ?
C81 O5 C52 C65 -177.7(5) . . . . ?
O11 C46 C53 C19 179.2(5) . . . . ?
C44 C46 C53 C19 -1.2(9) . . . . ?
C9 C19 C53 C46 -0.9(8) . . . . ?
C31 C19 C53 C46 176.1(6) . . . . ?
C6 C35 C54 C57 -0.9(8) . . . . ?
C23 C35 C54 C57 -177.8(6) . . . . ?
O2 C44 C55 C9 177.5(5) . . . . ?
C46 C44 C55 C9 -3.7(9) . . . . ?
C19 C9 C55 C44 1.6(9) . . . . ?
C4 C9 C55 C44 -176.4(6) . . . . ?
C144 O16 C56 C58 113.2(8) . . . . ?
C144 O16 C56 C48 -71.0(9) . . . . ?
O15 C48 C56 O16 -0.3(9) . . . . ?
C64 C48 C56 O16 -177.2(6) . . . . ?
O15 C48 C56 C58 175.5(6) . . . . ?
C64 C48 C56 C58 -1.4(10) . . . . ?
C106 O8 C57 C54 6.9(9) . . . . ?
C106 O8 C57 C73 -175.3(5) . . . . ?
C35 C54 C57 O8 179.5(5) . . . . ?
C35 C54 C57 C73 1.8(9) . . . . ?
O16 C56 C58 C22 174.3(6) . . . . ?
C48 C56 C58 C22 -1.5(9) . . . . ?
C11 C22 C58 C56 3.1(9) . . . . ?
C13 C22 C58 C56 -171.6(6) . . . . ?
C79 C36 C59 C87 -179.2(5) . . . . ?
O5 C52 C60 C12 -177.1(5) . . . . ?
C65 C52 C60 C12 1.4(8) . . . . ?
C21 C12 C60 C52 0.4(8) . . . . ?
C10 C12 C60 C52 -178.5(5) . . . . ?
C102 O10 C61 C95 174.1(6) . . . . ?
C102 O10 C61 C37 -6.2(10) . . . . ?
C30 C37 C61 O10 -179.0(6) . . . . ?
C30 C37 C61 C95 0.7(9) . . . . ?
C104 O12 C62 C45 -5.5(10) . . . . ?
C104 O12 C62 C27 175.5(6) . . . . ?
C29 C45 C62 O12 178.9(6) . . . . ?
C29 C45 C62 C27 -2.1(9) . . . . ?
C17 C27 C62 O12 -178.3(6) . . . . ?
O9 C27 C62 O12 7.2(9) . . . . ?
C17 C27 C62 C45 2.6(10) . . . . ?
O9 C27 C62 C45 -171.9(6) . . . . ?
C74 O4 C63 C39 3.9(9) . . . . ?
C74 O4 C63 C43 -175.0(5) . . . . ?
C42 C39 C63 O4 -177.7(5) . . . . ?
C42 C39 C63 C43 1.2(9) . . . . ?
O3 C43 C63 O4 -5.0(8) . . . . ?
C41 C43 C63 O4 175.8(5) . . . . ?
O3 C43 C63 C39 176.0(5) . . . . ?
C41 C43 C63 C39 -3.2(9) . . . . ?
C22 C11 C64 C48 -0.9(9) . . . . ?
C2 C11 C64 C48 173.2(6) . . . . ?
O15 C48 C64 C11 -174.0(6) . . . . ?
C56 C48 C64 C11 2.5(9) . . . . ?
C84 O6 C65 C40 -1.9(8) . . . . ?
C84 O6 C65 C52 177.7(5) . . . . ?
C21 C40 C65 O6 -178.8(5) . . . . ?
C21 C40 C65 C52 1.7(8) . . . . ?
O5 C52 C65 O6 -3.4(7) . . . . ?
C60 C52 C65 O6 177.9(5) . . . . ?
O5 C52 C65 C40 176.2(5) . . . . ?
C60 C52 C65 C40 -2.5(8) . . . . ?
C28 O1 C66 C97 164.2(5) . . . . ?
C111 N17 C68 C69 169.9(5) . . . . ?
C79 N17 C68 C69 -67.7(7) . . . . ?
C82 N17 C68 C69 48.4(7) . . . . ?
N17 C68 C69 C120 174.6(5) . . . . ?
O3 C49 C71 C80 -170.3(5) . . . . ?
C44 O2 C72 C77 179.5(5) . . . . ?
C93 O13 C73 C38 -7.2(8) . . . . ?
C93 O13 C73 C57 172.2(5) . . . . ?
C6 C38 C73 O13 179.1(5) . . . . ?
C6 C38 C73 C57 -0.3(9) . . . . ?
O8 C57 C73 O13 1.4(7) . . . . ?
C54 C57 C73 O13 179.3(5) . . . . ?
O8 C57 C73 C38 -179.2(5) . . . . ?
C54 C57 C73 C38 -1.2(9) . . . . ?
C63 O4 C74 C91 176.4(5) . . . . ?
O2 C72 C77 C98 -57.0(7) . . . . ?
C46 O11 C78 C85 -167.5(5) . . . . ?
C111 N17 C79 C36 59.3(7) . . . . ?
C68 N17 C79 C36 -60.6(7) . . . . ?
C82 N17 C79 C36 -179.3(5) . . . . ?
C59 C36 C79 N17 -173.7(5) . . . . ?
C49 C71 C80 C110 -178.0(6) . . . . ?
C52 O5 C81 C70 178.6(5) . . . . ?
C89 C70 C81 O5 62.5(7) . . . . ?
C111 N17 C82 C75 -64.5(8) . . . . ?
C79 N17 C82 C75 174.1(6) . . . . ?
C68 N17 C82 C75 54.4(7) . . . . ?
C121 C75 C82 N17 96.4(7) . . . . ?
C65 O6 C84 C67 -173.7(5) . . . . ?
C86 C67 C84 O6 -176.5(5) . . . . ?
O11 C78 C85 C118 60.3(7) . . . . ?
C84 C67 C86 C90 -179.2(5) . . . . ?
C95 O7 C88 C112 171.8(6) . . . . ?
C81 C70 C89 C109 175.9(6) . . . . ?
O4 C74 C91 C108 -69.5(7) . . . . ?
C103 C76 C92 C93 176.3(6) . . . . ?
C73 O13 C93 C92 -178.2(5) . . . . ?
C76 C92 C93 O13 63.4(7) . . . . ?
C48 O15 C94 C83 170.0(6) . . . . ?
C105 C83 C94 O15 175.4(6) . . . . ?
C88 O7 C95 C47 4.3(9) . . . . ?
C88 O7 C95 C61 -176.2(6) . . . . ?
C20 C47 C95 O7 -179.0(5) . . . . ?
C20 C47 C95 C61 1.5(9) . . . . ?
O10 C61 C95 O7 -1.6(8) . . . . ?
C37 C61 C95 O7 178.7(6) . . . . ?
O10 C61 C95 C47 178.0(6) . . . . ?
C37 C61 C95 C47 -1.7(10) . . . . ?
O1 C66 C97 C99 51.7(7) . . . . ?
C72 C77 C98 C96 -179.4(5) . . . . ?
C66 C97 C99 C122 64.9(7) . . . . ?
C51 O14 C100 C133 178.9(8) . . . . ?
C61 O10 C102 C127 -75.7(8) . . . . ?
C62 O12 C104 C131 -165.2(6) . . . . ?
C94 C83 C105 C119 177.1(7) . . . . ?
C57 O8 C106 C101 179.7(5) . . . . ?
C113 C101 C106 O8 -53.3(8) . . . . ?
C74 C91 C108 C107 -167.3(6) . . . . ?
C79 N17 C111 C123 56.0(7) . . . . ?
C68 N17 C111 C123 178.0(6) . . . . ?
C82 N17 C111 C123 -61.8(8) . . . . ?
O7 C88 C112 C139 -160.9(7) . . . . ?
C106 C101 C113 C125 -61.1(9) . . . . ?
C116 C114 C115 C130 -172.6(7) . . . . ?
C27 O9 C116 C114 173.3(5) . . . . ?
C115 C114 C116 O9 58.9(8) . . . . ?
C78 C85 C118 C128 172.0(6) . . . . ?
C68 C69 C120 C129 175.2(6) . . . . ?
C82 C75 C121 C117 162.8(6) . . . . ?
N17 C111 C123 C142 -90.3(8) . . . . ?
O10 C102 C127 C140 -77.8(9) . . . . ?
O12 C104 C131 C132 76.6(8) . . . . ?
C104 C131 C132 C146 78.4(9) . . . . ?
O14 C100 C133 C141 37.4(15) . . . . ?
C88 C112 C139 C134 168.6(9) . . . . ?
C102 C127 C140 C136 -79.4(11) . . . . ?
C100 C133 C141 C138 169.2(11) . . . . ?
C111 C123 C142 C126 -170.4(7) . . . . ?
C144 C135 C143 C145 -71.7(15) . . . . ?
C56 O16 C144 C135 -166.8(9) . . . . ?
C143 C135 C144 O16 -158.1(10) . . . . ?
